data_7705942
loop_
_publ_author_name
'Kaur, Sandeep'
'Pramanik, Subhamay'
'Day, Victor W.'
'Bowman-James, Kristin'

_publ_section_title
;
 Snapshots of &quot;crystalline&quot; salt-water solutions of inositol
 hexaphosphate conformers.
;
_journal_issue 2
_journal_name_full 'Dalton transactions (Cambridge, England : 2003)'
_journal_page_first 480
_journal_page_last 484
_journal_paper_doi 10.1039/d0dt03775c
_journal_volume 50
_journal_year 2021
_chemical_formula_sum 'C9 H129.44 Na18 O96.8 P9'
_chemical_formula_weight 2479.91
_space_group_crystal_system triclinic
_space_group_IT_number 2
_space_group_name_Hall '-P 1'
_space_group_name_H-M_alt 'P -1'
_atom_sites_solution_hydrogens difmap
_audit_creation_method SHELXL-2014/7
_audit_update_record
;
2020-09-06 deposited with the CCDC.	2020-12-01 downloaded from the CCDC.
;
_cell_angle_alpha 113.5603(7)
_cell_angle_beta 90.6255(8)
_cell_angle_gamma 104.8657(8)
_cell_formula_units_Z 2
_cell_length_a 11.8896(2)
_cell_length_b 20.6949(4)
_cell_length_c 22.3509(4)
_cell_measurement_reflns_used 9869
_cell_measurement_temperature 200(2)
_cell_measurement_theta_max 69.96
_cell_measurement_theta_min 2.43
_cell_volume 4832.24(16)
_computing_cell_refinement 'Bruker SAINT'
_computing_data_collection 'Bruker APEX2'
_computing_data_reduction 'Bruker SAINT'
_computing_molecular_graphics 'Bruker SHELXTL'
_computing_publication_material 'Bruker SHELXTL'
_computing_structure_refinement 'SHELXL-2014/7 (Sheldrick, 2014)'
_computing_structure_solution 'SHELXS-97 (Sheldrick 2008)'
_diffrn_ambient_temperature 200(2)
_diffrn_measured_fraction_theta_full 0.964
_diffrn_measured_fraction_theta_max 0.922
_diffrn_measurement_device_type 'Bruker APEX-II CCD'
_diffrn_measurement_method '\f and \w scans'
_diffrn_radiation_type CuK\a
_diffrn_radiation_wavelength 1.54178
_diffrn_reflns_av_R_equivalents 0.0382
_diffrn_reflns_av_unetI/netI 0.0358
_diffrn_reflns_Laue_measured_fraction_full 0.964
_diffrn_reflns_Laue_measured_fraction_max 0.922
_diffrn_reflns_limit_h_max 14
_diffrn_reflns_limit_h_min -13
_diffrn_reflns_limit_k_max 24
_diffrn_reflns_limit_k_min -24
_diffrn_reflns_limit_l_max 26
_diffrn_reflns_limit_l_min -26
_diffrn_reflns_number 68111
_diffrn_reflns_point_group_measured_fraction_full 0.964
_diffrn_reflns_point_group_measured_fraction_max 0.922
_diffrn_reflns_theta_full 66.000
_diffrn_reflns_theta_max 70.453
_diffrn_reflns_theta_min 2.174
_diffrn_source 'Bruker MicroStar microfocus rotating anode'
_exptl_absorpt_coefficient_mu 3.550
_exptl_absorpt_correction_T_max 1.000
_exptl_absorpt_correction_T_min 0.768
_exptl_absorpt_correction_type multi-scan
_exptl_crystal_colour colourless
_exptl_crystal_density_diffrn 1.704
_exptl_crystal_description Rectangular
_exptl_crystal_F_000 2582
_exptl_crystal_size_max 0.160
_exptl_crystal_size_mid 0.150
_exptl_crystal_size_min 0.035
_refine_diff_density_max 1.295
_refine_diff_density_min -0.826
_refine_diff_density_rms 0.088
_refine_ls_extinction_method none
_refine_ls_goodness_of_fit_ref 1.035
_refine_ls_hydrogen_treatment mixed
_refine_ls_matrix_type full
_refine_ls_number_parameters 1715
_refine_ls_number_reflns 17055
_refine_ls_number_restraints 0
_refine_ls_restrained_S_all 1.035
_refine_ls_R_factor_all 0.0445
_refine_ls_R_factor_gt 0.0410
_refine_ls_shift/su_max 0.001
_refine_ls_shift/su_mean 0.000
_refine_ls_structure_factor_coef Fsqd
_refine_ls_weighting_details 'w=1/[\s^2^(Fo^2^)+(0.0522P)^2^+6.8863P] where P=(Fo^2^+2Fc^2^)/3'
_refine_ls_weighting_scheme calc
_refine_ls_wR_factor_gt 0.1047
_refine_ls_wR_factor_ref 0.1082
_reflns_Friedel_coverage 0.000
_reflns_number_gt 15571
_reflns_number_total 17055
_reflns_threshold_expression 'I > 2\s(I)'
_cod_data_source_file d0dt03775c2.cif
_cod_data_source_block q47i
_cod_depositor_comments 'Adding full bibliography for 7705942--7705943.cif.'
_cod_original_cell_volume 4832.24(15)
_cod_original_formula_sum 'C9 H129.44 Na18 O96.80 P9'
_cod_database_code 7705942
_shelx_shelxl_version_number 2014/7
_shelx_space_group_comment
; 
The symmetry employed for this shelxl refinement is uniquely defined 
by the following loop, which should always be used as a source of 
symmetry information in preference to the above space-group names. 
They are only intended as comments. 
;
_shelx_estimated_absorpt_t_min 0.600
_shelx_estimated_absorpt_t_max 0.886

loop_
_space_group_symop_operation_xyz
'x, y, z'
'-x, -y, -z'

loop_
_atom_site_label
_atom_site_type_symbol
_atom_site_fract_x
_atom_site_fract_y
_atom_site_fract_z
_atom_site_U_iso_or_equiv
_atom_site_adp_type
_atom_site_occupancy
_atom_site_site_symmetry_order
_atom_site_calc_flag
_atom_site_refinement_flags_posn
_atom_site_refinement_flags_adp
_atom_site_refinement_flags_occupancy
_atom_site_disorder_assembly
_atom_site_disorder_group
P1 P 0.90603(5) 0.43909(3) 0.31266(3) 0.01361(12) Uani 1 1 d . . . . .
P2 P 0.47212(5) 0.19820(3) 0.22527(3) 0.01168(12) Uani 1 1 d . . . . .
P3 P 0.86931(5) 0.21272(3) 0.10068(3) 0.01575(12) Uani 1 1 d . . . . .
P4 P 0.41988(5) 0.23693(3) 0.02063(3) 0.01143(11) Uani 1 1 d . . . . .
P5 P 0.84606(5) 0.45972(3) 0.09055(3) 0.01874(13) Uani 1 1 d . . . . .
P6 P 0.46488(5) 0.45810(3) 0.24288(3) 0.01813(13) Uani 1 1 d . . . . .
O11 O 0.82161(13) 0.40698(9) 0.24400(7) 0.0155(3) Uani 1 1 d . . . . .
O12 O 1.02424(16) 0.45719(11) 0.28974(9) 0.0312(4) Uani 1 1 d . . . . .
O13 O 0.88778(17) 0.37957(10) 0.33748(9) 0.0253(4) Uani 1 1 d . . . . .
O14 O 0.87185(19) 0.50446(10) 0.36100(10) 0.0351(5) Uani 1 1 d . . . . .
O21 O 0.54065(13) 0.27282(8) 0.21762(8) 0.0149(3) Uani 1 1 d . . . . .
O22 O 0.35796(14) 0.17379(9) 0.18167(9) 0.0212(3) Uani 1 1 d . . . . .
O23 O 0.45774(17) 0.22231(9) 0.29804(8) 0.0250(4) Uani 1 1 d . . . . .
O24 O 0.54426(14) 0.14418(9) 0.20337(8) 0.0182(3) Uani 1 1 d . . . . .
O31 O 0.80489(14) 0.27492(8) 0.13530(8) 0.0185(3) Uani 1 1 d . . . . .
O32 O 0.99587(14) 0.25857(9) 0.11158(8) 0.0210(3) Uani 1 1 d . . . . .
O33 O 0.81856(19) 0.17163(15) 0.02992(10) 0.0586(8) Uani 1 1 d . . . . .
O34 O 0.84885(19) 0.16409(13) 0.13746(16) 0.0544(7) Uani 1 1 d . . . . .
O41 O 0.50454(13) 0.26256(9) 0.08831(7) 0.0147(3) Uani 1 1 d . . . . .
O42 O 0.30021(14) 0.21541(10) 0.04198(8) 0.0214(4) Uani 1 1 d . . . . .
O43 O 0.43783(15) 0.30158(9) 0.00297(8) 0.0207(3) Uani 1 1 d . . . . .
O44 O 0.45305(16) 0.17314(10) -0.03098(9) 0.0274(4) Uani 1 1 d . . . . .
O51 O 0.78787(13) 0.39731(9) 0.11611(8) 0.0158(3) Uani 1 1 d . . . . .
O52 O 0.9678(3) 0.4901(2) 0.12773(18) 0.0280(7) Uani 0.613(4) 1 d . . P . .
O52' O 0.9758(5) 0.4555(3) 0.0972(3) 0.0280(7) Uani 0.387(4) 1 d . . P . .
O53 O 0.7936(3) 0.52185(13) 0.11977(13) 0.0701(10) Uani 1 1 d . . . . .
O54 O 0.8228(3) 0.42475(12) 0.01690(10) 0.0463(6) Uani 1 1 d . . . . .
O61 O 0.52236(14) 0.39635(8) 0.19540(8) 0.0161(3) Uani 1 1 d . . . . .
O62 O 0.52217(19) 0.48114(13) 0.31274(10) 0.0415(5) Uani 1 1 d . . . . .
O63 O 0.33732(15) 0.41475(11) 0.23117(9) 0.0281(4) Uani 1 1 d . . . . .
O64 O 0.48878(18) 0.51929(11) 0.22082(13) 0.0402(5) Uani 1 1 d . . . . .
C1 C 0.69680(19) 0.37939(12) 0.23812(10) 0.0114(4) Uani 1 1 d . . . . .
H1 H 0.670(2) 0.3964(15) 0.2804(14) 0.014(6) Uiso 1 1 d . . . . .
C2 C 0.66174(19) 0.29502(12) 0.20968(11) 0.0122(4) Uani 1 1 d . . . . .
H2 H 0.709(2) 0.2809(13) 0.2338(12) 0.005(5) Uiso 1 1 d . . . . .
C3 C 0.68038(19) 0.25976(12) 0.13712(11) 0.0126(4) Uani 1 1 d . . . . .
H3 H 0.642(3) 0.2054(17) 0.1198(15) 0.023(7) Uiso 1 1 d . . . . .
C4 C 0.62926(19) 0.28985(12) 0.09370(10) 0.0122(4) Uani 1 1 d . . . . .
H4 H 0.653(2) 0.2718(14) 0.0517(14) 0.013(6) Uiso 1 1 d . . . . .
C5 C 0.66570(19) 0.37420(12) 0.12215(11) 0.0128(4) Uani 1 1 d . . . . .
H5 H 0.621(3) 0.3887(15) 0.0957(14) 0.016(7) Uiso 1 1 d . . . . .
C6 C 0.64663(19) 0.40987(12) 0.19457(11) 0.0122(4) Uani 1 1 d . . . . .
H6 H 0.685(3) 0.4617(17) 0.2106(14) 0.020(7) Uiso 1 1 d . . . . .
P7 P -0.17509(5) 0.85800(3) 0.55818(3) 0.01193(12) Uani 1 1 d . . . . .
P8 P 0.25045(5) 1.08198(3) 0.64571(3) 0.01166(12) Uani 1 1 d . . . . .
P9 P -0.20730(5) 1.11493(3) 0.58446(3) 0.01073(11) Uani 1 1 d . . . . .
O71 O -0.12197(13) 0.91652(9) 0.52810(8) 0.0158(3) Uani 1 1 d . . . . .
O72 O -0.30233(15) 0.85541(10) 0.55356(10) 0.0270(4) Uani 1 1 d . . . . .
O73 O -0.11739(18) 0.88736(10) 0.62824(9) 0.0295(4) Uani 1 1 d . . . . .
O74 O -0.14989(17) 0.78674(9) 0.51504(9) 0.0279(4) Uani 1 1 d . . . . .
O81 O 0.16534(13) 1.05079(9) 0.57729(7) 0.0160(3) Uani 1 1 d . . . . .
O82 O 0.36593(16) 1.11273(12) 0.62659(9) 0.0358(5) Uani 1 1 d . . . . .
O83 O 0.20568(16) 1.13925(10) 0.69804(8) 0.0248(4) Uani 1 1 d . . . . .
O84 O 0.2476(2) 1.01814(10) 0.66316(9) 0.0337(5) Uani 1 1 d . . . . .
O91 O -0.13474(14) 1.05507(8) 0.55542(8) 0.0174(3) Uani 1 1 d . . . . .
O92 O -0.33181(14) 1.06488(9) 0.56492(8) 0.0177(3) Uani 1 1 d . . . . .
O93 O -0.17033(15) 1.15576(9) 0.65824(8) 0.0204(3) Uani 1 1 d . . . . .
O94 O -0.17767(14) 1.16749(8) 0.55138(8) 0.0163(3) Uani 1 1 d . . . . .
C7 C 0.00033(19) 0.94311(12) 0.52462(11) 0.0123(4) Uani 1 1 d . . . . .
H7 H 0.046(2) 0.9184(14) 0.5381(13) 0.012(6) Uiso 1 1 d . . . . .
C8 C 0.04055(19) 1.02495(12) 0.57164(10) 0.0122(4) Uani 1 1 d . . . . .
H8 H 0.020(2) 1.0308(13) 0.6131(13) 0.006(6) Uiso 1 1 d . . . . .
C9 C -0.01298(19) 1.07209(12) 0.54776(11) 0.0123(4) Uani 1 1 d . . . . .
H9 H 0.029(2) 1.1225(15) 0.5758(13) 0.013(6) Uiso 1 1 d . . . . .
Na1 Na 0.96875(8) 0.38925(5) 0.16601(5) 0.0207(2) Uani 1 1 d . . . . .
Na2 Na 0.36172(8) 0.28328(5) 0.16429(5) 0.01972(19) Uani 1 1 d . . . . .
Na3 Na 0.16228(8) 0.15112(5) 0.19480(4) 0.01788(19) Uani 1 1 d . . . . .
Na4 Na 0.00812(9) 0.00664(5) 0.07513(5) 0.0237(2) Uani 1 1 d . . . . .
Na5 Na 0.12568(10) 0.30514(6) 0.35294(7) 0.0394(3) Uani 1 1 d . . . . .
Na6 Na -0.08613(9) 0.80405(6) 0.10059(5) 0.0239(2) Uani 1 1 d . . . . .
Na7 Na 0.25225(10) 0.48856(6) 0.44731(5) 0.0308(2) Uani 1 1 d . . . . .
Na8 Na -0.16675(8) 0.19194(5) 0.35444(5) 0.0215(2) Uani 1 1 d . . . . .
Na9 Na 0.20339(10) 0.79505(5) 0.14294(5) 0.0267(2) Uani 1 1 d . . . . .
Na10 Na -0.20655(11) 0.58888(6) -0.04125(6) 0.0383(3) Uani 1 1 d . . . . .
Na11 Na 0.55413(10) 1.11858(7) 0.40363(6) 0.0381(3) Uani 1 1 d . . . . .
Na12 Na 0.43398(9) 0.71356(6) 0.17626(5) 0.0254(2) Uani 1 1 d . . . . .
Na13 Na 0.41301(9) 0.97869(6) 0.26177(5) 0.0256(2) Uani 1 1 d . . . . .
Na14 Na 0.33181(9) 0.67560(5) 0.30767(5) 0.0258(2) Uani 1 1 d . . . . .
Na15 Na -0.30569(9) 0.94289(5) 0.50227(5) 0.0247(2) Uani 1 1 d . . . . .
Na16 Na 0.83754(9) 0.67412(5) 0.31321(5) 0.0251(2) Uani 1 1 d . . . . .
Na17 Na -0.5000 0.5000 0.0000 0.0452(4) Uani 1 2 d S . P . .
Na18 Na 0.5000 0.0000 0.0000 0.0191(3) Uani 1 2 d S . P . .
Na19 Na 0.4627(2) 0.65548(10) 0.45509(10) 0.0406(8) Uani 0.639(5) 1 d . . P . .
Na20 Na 0.3815(3) 0.64963(16) 0.42852(17) 0.0316(13) Uani 0.361(5) 1 d . . P . .
O1W O 1.17315(19) 0.43313(13) 0.15785(11) 0.0328(4) Uani 1 1 d . . . . .
H1W1 H 1.221(4) 0.428(2) 0.178(2) 0.043(11) Uiso 1 1 d . . . . .
H1W2 H 1.187(6) 0.479(4) 0.182(3) 0.12(2) Uiso 1 1 d . . . . .
O2W O 0.16647(18) 0.27013(11) 0.20053(11) 0.0266(4) Uani 1 1 d . . . . .
H2W1 H 0.112(4) 0.265(2) 0.175(2) 0.050(12) Uiso 1 1 d . . . . .
H2W2 H 0.182(5) 0.309(3) 0.233(3) 0.095(19) Uiso 1 1 d . . . . .
O3W O 0.11047(17) 0.12998(10) 0.08106(9) 0.0235(4) Uani 1 1 d . . . . .
H3W2 H 0.176(4) 0.153(2) 0.073(2) 0.051(11) Uiso 1 1 d . . . . .
H3W1 H 0.077(4) 0.165(2) 0.088(2) 0.061(13) Uiso 1 1 d . . . . .
O4W O -0.04273(16) 0.08493(11) 0.17723(10) 0.0223(4) Uani 1 1 d . . . . .
H4W1 H -0.078(3) 0.105(2) 0.1667(18) 0.037(10) Uiso 1 1 d . . . . .
H4W2 H -0.055(3) 0.084(2) 0.212(2) 0.044(11) Uiso 1 1 d . . . . .
O5W O 0.16282(17) 0.02150(10) 0.15837(10) 0.0226(4) Uani 1 1 d . . . . .
H5W1 H 0.237(4) 0.025(2) 0.159(2) 0.054(12) Uiso 1 1 d . . . . .
H5W2 H 0.144(3) 0.015(2) 0.1879(19) 0.034(10) Uiso 1 1 d . . . . .
O6W O 0.13496(18) -0.02358(12) -0.00579(9) 0.0227(4) Uani 1 1 d . . . . .
H6W1 H 0.148(3) -0.061(2) -0.0209(19) 0.038(10) Uiso 1 1 d . . . . .
H6W2 H 0.193(4) 0.002(2) 0.0048(19) 0.039(11) Uiso 1 1 d . . . . .
O7W O -0.12974(19) -0.10194(12) 0.06916(11) 0.0281(4) Uani 1 1 d . . . . .
H7W1 H -0.168(4) -0.131(2) 0.040(2) 0.049(12) Uiso 1 1 d . . . . .
H7W2 H -0.178(4) -0.077(2) 0.092(2) 0.056(12) Uiso 1 1 d . . . . .
O8W O 0.20861(18) 0.20413(11) 0.30996(9) 0.0244(4) Uani 1 1 d . . . . .
H8W1 H 0.281(4) 0.211(2) 0.3124(19) 0.048(11) Uiso 1 1 d . . . . .
H8W2 H 0.182(3) 0.175(2) 0.3266(19) 0.044(10) Uiso 1 1 d . . . . .
O9W O 0.2971(2) 0.37694(12) 0.42844(11) 0.0353(5) Uani 1 1 d . . . . .
H9W1 H 0.359(5) 0.369(3) 0.404(3) 0.086(16) Uiso 1 1 d . . . . .
H9W2 H 0.293(3) 0.3606(17) 0.4666(16) 0.030(8) Uiso 1 1 d . . . . .
O10W O 0.1922(2) 0.40688(14) 0.32434(11) 0.0376(5) Uani 1 1 d . . . . .
H101 H 0.145(5) 0.425(3) 0.318(2) 0.068(15) Uiso 1 1 d . . . . .
H102 H 0.245(4) 0.418(2) 0.303(2) 0.053(12) Uiso 1 1 d . . . . .
O11W O 0.0513(2) 0.43382(18) 0.44691(15) 0.0563(8) Uani 1 1 d . . . . .
H111 H -0.003(4) 0.419(2) 0.418(2) 0.056(12) Uiso 1 1 d . . . . .
H112 H 0.022(4) 0.428(3) 0.470(3) 0.064(16) Uiso 1 1 d . . . . .
O12W O -0.06602(18) 0.24875(13) 0.28386(11) 0.0277(4) Uani 1 1 d . . . . .
H121 H -0.084(3) 0.281(2) 0.2930(17) 0.027(9) Uiso 1 1 d . . . . .
H122 H -0.086(3) 0.226(2) 0.244(2) 0.033(9) Uiso 1 1 d . . . . .
O13W O 0.01143(19) 0.26579(12) 0.42513(10) 0.0317(4) Uani 1 1 d . . . . .
H131 H 0.057(5) 0.249(3) 0.439(3) 0.083(17) Uiso 1 1 d . . . . .
H132 H 0.009(4) 0.303(3) 0.458(2) 0.059(13) Uiso 1 1 d . . . . .
O14W O 0.11488(17) 0.86069(11) 0.09428(10) 0.0237(4) Uani 1 1 d . . . . .
H141 H 0.130(3) 0.8505(17) 0.0584(18) 0.025(8) Uiso 1 1 d . . . . .
H142 H 0.127(4) 0.904(3) 0.108(2) 0.049(12) Uiso 1 1 d . . . . .
O15W O -0.00272(19) 0.74555(13) 0.15190(11) 0.0307(4) Uani 1 1 d . . . . .
H151 H -0.022(5) 0.703(3) 0.127(3) 0.076(17) Uiso 1 1 d . . . . .
H152 H -0.028(4) 0.742(2) 0.184(2) 0.054(12) Uiso 1 1 d . . . . .
O16W O -0.13448(19) 0.71911(11) -0.01842(9) 0.0261(4) Uani 1 1 d . . . . .
H161 H -0.087(4) 0.723(2) -0.044(2) 0.051(11) Uiso 1 1 d . . . . .
H162 H -0.184(3) 0.7313(19) -0.0262(17) 0.029(9) Uiso 1 1 d . . . . .
O17W O 0.75240(17) 1.12708(12) 0.42266(10) 0.0232(4) Uani 1 1 d . . . . .
H171 H 0.755(3) 1.092(2) 0.4056(18) 0.026(10) Uiso 1 1 d . . . . .
H172 H 0.778(3) 1.1374(18) 0.4631(19) 0.032(8) Uiso 1 1 d . . . . .
O18W O -0.35504(18) 0.11705(12) 0.29773(10) 0.0300(4) Uani 1 1 d . . . . .
H181 H -0.381(4) 0.129(2) 0.271(2) 0.052(12) Uiso 1 1 d . . . . .
H182 H -0.361(4) 0.072(3) 0.274(2) 0.058(12) Uiso 1 1 d . . . . .
O19W O 0.4358(2) 0.81335(13) 0.14596(13) 0.0366(5) Uani 1 1 d . . . . .
H191 H 0.453(4) 0.803(3) 0.107(3) 0.071(15) Uiso 1 1 d . . . . .
H192 H 0.486(6) 0.837(4) 0.165(4) 0.12(3) Uiso 1 1 d . . . . .
O20W O 0.23433(17) 0.89370(10) 0.24868(9) 0.0226(4) Uani 1 1 d . . . . .
H201 H 0.216(3) 0.878(2) 0.277(2) 0.042(10) Uiso 1 1 d . . . . .
H202 H 0.191(4) 0.918(2) 0.252(2) 0.050(12) Uiso 1 1 d . . . . .
O21W O -0.4189(2) 0.55707(14) -0.07608(12) 0.0383(5) Uani 1 1 d . . . . .
H211 H -0.425(4) 0.593(2) -0.064(2) 0.045(12) Uiso 1 1 d . . . . .
H212 H -0.446(4) 0.538(2) -0.122(2) 0.066(13) Uiso 1 1 d . . . . .
O22W O -0.3094(2) 0.57129(13) 0.04809(11) 0.0410(5) Uani 1 1 d . . . . .
H221 H -0.267(5) 0.554(3) 0.077(3) 0.082(15) Uiso 1 1 d . . . . .
H222 H -0.286(4) 0.628(3) 0.075(3) 0.082(15) Uiso 1 1 d . . . . .
O23W O 0.48650(18) 0.98504(11) 0.36416(9) 0.0267(4) Uani 1 1 d . . . . .
H231 H 0.532(4) 0.963(2) 0.3658(19) 0.048(11) Uiso 1 1 d . . . . .
H232 H 0.436(3) 0.9678(19) 0.3839(18) 0.037(9) Uiso 1 1 d . . . . .
O24W O 0.3858(2) 1.09236(12) 0.32450(11) 0.0313(4) Uani 1 1 d . . . . .
H241 H 0.404(5) 1.123(3) 0.311(3) 0.084(18) Uiso 1 1 d . . . . .
H242 H 0.344(4) 1.100(2) 0.348(2) 0.046(12) Uiso 1 1 d . . . . .
O25W O 0.5133(2) 1.11313(13) 0.51092(13) 0.0430(6) Uani 1 1 d . . . . .
H251 H 0.489(5) 1.118(3) 0.543(2) 0.064 Uiso 1 1 d . U . . .
H252 H 0.562(4) 1.096(2) 0.525(2) 0.053(11) Uiso 1 1 d . . . . .
O26W O 0.22723(17) 0.69593(11) 0.16465(10) 0.0254(4) Uani 1 1 d . . . . .
H261 H 0.200(4) 0.650(3) 0.138(2) 0.060(12) Uiso 1 1 d . . . . .
H262 H 0.204(3) 0.698(2) 0.200(2) 0.045(11) Uiso 1 1 d . . . . .
O27W O 0.4170(2) 0.62288(14) 0.05590(11) 0.0419(5) Uani 1 1 d . . . . .
H271 H 0.451(4) 0.644(2) 0.036(2) 0.042(10) Uiso 1 1 d . . . . .
H272 H 0.354(4) 0.602(3) 0.029(2) 0.065(14) Uiso 1 1 d . . . . .
O28W O 0.36161(19) 0.60326(10) 0.19615(10) 0.0261(4) Uani 1 1 d . . . . .
H281 H 0.393(3) 0.5791(19) 0.1994(17) 0.028(9) Uiso 1 1 d . . . . .
H282 H 0.312(4) 0.578(2) 0.159(2) 0.061(13) Uiso 1 1 d . . . . .
O29W O 0.42579(19) 0.78985(11) 0.29628(11) 0.0319(4) Uani 1 1 d . . . . .
H291 H 0.501(4) 0.825(3) 0.319(2) 0.067(13) Uiso 1 1 d . . . . .
H292 H 0.380(4) 0.814(2) 0.307(2) 0.058(13) Uiso 1 1 d . . . . .
O30W O -0.1238(2) 0.89583(13) 0.20386(11) 0.0351(5) Uani 1 1 d . . . . .
H301 H -0.148(3) 0.885(2) 0.230(2) 0.036(10) Uiso 1 1 d . . . . .
H302 H -0.162(6) 0.917(4) 0.192(3) 0.11(2) Uiso 1 1 d . . . . .
O31W O -0.27290(18) 0.72517(11) 0.09648(10) 0.0295(4) Uani 1 1 d . . . . .
H311 H -0.324(3) 0.721(2) 0.0710(19) 0.037(10) Uiso 1 1 d . . . . .
H312 H -0.308(3) 0.7291(19) 0.1290(19) 0.036(9) Uiso 1 1 d . . . . .
O32W O 0.2976(4) 0.52477(19) 0.55791(15) 0.0626(9) Uani 1 1 d . . . . .
H321 H 0.244(4) 0.521(3) 0.581(3) 0.066(14) Uiso 1 1 d . . . . .
H322 H 0.341(4) 0.546(2) 0.578(2) 0.032(12) Uiso 1 1 d . . . . .
O33W O 0.4498(2) 0.53825(16) 0.43136(14) 0.0499(7) Uani 1 1 d . . . . .
H331 H 0.466(3) 0.518(2) 0.398(2) 0.039(11) Uiso 1 1 d . . . . .
H332 H 0.489(9) 0.546(6) 0.456(5) 0.19(5) Uiso 1 1 d . . . . .
O34W O -0.0941(2) 0.08520(12) 0.30195(10) 0.0269(4) Uani 1 1 d . . . . .
H341 H -0.033(4) 0.0971(19) 0.3235(18) 0.035(10) Uiso 1 1 d . . . . .
H342 H -0.134(3) 0.054(2) 0.3080(18) 0.032(10) Uiso 1 1 d . . . . .
O35W O -0.2704(2) 0.28992(13) 0.37914(12) 0.0420(5) Uani 1 1 d . . . . .
H351 H -0.234(4) 0.317(2) 0.366(2) 0.048(12) Uiso 1 1 d . . . . .
H352 H -0.3376 0.2705 0.3568 0.072 Uiso 1 1 d . U . . .
O36W O 0.1995(3) 0.72586(16) 0.03381(13) 0.0560(8) Uani 1 1 d . . . . .
H361 H 0.196(4) 0.683(3) 0.017(2) 0.047(11) Uiso 1 1 d . . . . .
H362 H 0.183(6) 0.734(4) 0.006(3) 0.11(3) Uiso 1 1 d . . . . .
O37W O -0.17524(17) 0.46347(11) -0.08724(10) 0.0255(4) Uani 1 1 d . . . . .
H371 H -0.111(4) 0.478(2) -0.097(2) 0.047(11) Uiso 1 1 d . . . . .
H372 H -0.167(3) 0.458(2) -0.054(2) 0.041(10) Uiso 1 1 d . . . . .
O38W O -0.0417(2) 0.60653(13) 0.04116(12) 0.0462(5) Uani 1 1 d . . . . .
H381 H 0.0226 0.5987 0.0296 0.069 Uiso 1 1 d . U . . .
H382 H -0.0663 0.5763 0.0579 0.069 Uiso 1 1 d . U . . .
O39W O 0.4962(2) 0.75890(14) 0.55081(17) 0.0596(8) Uani 1 1 d . . . . .
H391 H 0.568(5) 0.782(3) 0.549(3) 0.080(15) Uiso 1 1 d . . . . .
H392 H 0.4945 0.7297 0.5639 0.120 Uiso 1 1 d . U . . .
O40W O 0.38864(16) 1.00171(11) 0.16680(10) 0.0207(4) Uani 1 1 d . . . . .
H401 H 0.432(3) 1.040(2) 0.1747(16) 0.027(9) Uiso 1 1 d . . . . .
H402 H 0.396(3) 0.978(2) 0.134(2) 0.033(10) Uiso 1 1 d . . . . .
O41W O 0.63227(17) 0.73295(13) 0.21100(10) 0.0242(4) Uani 1 1 d . . . . .
H411 H 0.670(3) 0.766(2) 0.2362(19) 0.033(10) Uiso 1 1 d . . . . .
H412 H 0.645(4) 0.701(3) 0.212(2) 0.048(13) Uiso 1 1 d . . . . .
O42W O 0.59445(18) 0.95692(12) 0.23649(10) 0.0286(4) Uani 1 1 d . . . . .
H421 H 0.644(4) 0.959(2) 0.264(2) 0.051(11) Uiso 1 1 d . . . . .
H422 H 0.633(3) 0.9574(19) 0.2037(19) 0.036(9) Uiso 1 1 d . . . . .
O43W O 0.16200(18) 0.69972(12) 0.28225(10) 0.0269(4) Uani 1 1 d . . . . .
H431 H 0.159(3) 0.742(2) 0.3035(18) 0.038(9) Uiso 1 1 d . . . . .
H432 H 0.107(4) 0.674(2) 0.280(2) 0.052(13) Uiso 1 1 d . . . . .
O44W O 0.4959(2) 0.65139(13) 0.34533(11) 0.0308(4) Uani 1 1 d . . . . .
H441 H 0.508(4) 0.615(3) 0.320(2) 0.055(12) Uiso 1 1 d . . . . .
H442 H 0.556(4) 0.676(3) 0.351(2) 0.057(14) Uiso 1 1 d . . . . .
O45W O 0.3228(2) 0.74168(12) 0.42367(11) 0.0385(5) Uani 1 1 d . . . . .
H451 H 0.265(5) 0.748(3) 0.428(3) 0.076(17) Uiso 1 1 d . . . . .
H452 H 0.4047 0.7794 0.4288 0.114 Uiso 1 1 d . U . . .
O46W O 0.2344(3) 0.56611(19) 0.3180(2) 0.0716(12) Uani 0.8 1 d . . P . .
H461 H 0.1698 0.5330 0.3095 0.107 Uiso 0.8 1 d . U P . .
O47W O 0.36185(19) -0.05862(10) -0.10165(9) 0.0222(4) Uani 1 1 d . . . . .
H471 H 0.392(3) -0.0819(19) -0.1300(18) 0.028(9) Uiso 1 1 d . . . . .
H472 H 0.301(3) -0.0833(19) -0.1073(16) 0.025(9) Uiso 1 1 d . . . . .
O48W O 0.60071(16) 0.08974(9) -0.03655(8) 0.0182(3) Uani 1 1 d . . . . .
H481 H 0.666(4) 0.119(2) -0.0154(18) 0.037(9) Uiso 1 1 d . . . . .
H482 H 0.565(3) 0.122(2) -0.0317(17) 0.038(9) Uiso 1 1 d . . . . .
O49W O 0.36366(16) 0.07597(10) 0.04975(10) 0.0227(4) Uani 1 1 d . . . . .
H491 H 0.368(3) 0.103(2) 0.091(2) 0.041(10) Uiso 1 1 d . . . . .
H492 H 0.378(4) 0.105(2) 0.038(2) 0.049(12) Uiso 1 1 d . . . . .
O50W O 0.93876(18) 0.77110(10) 0.28161(9) 0.0227(4) Uani 1 1 d . . . . .
H501 H 0.902(3) 0.801(2) 0.2904(17) 0.033(9) Uiso 1 1 d . . . . .
H502 H 1.005(4) 0.799(2) 0.301(2) 0.046(11) Uiso 1 1 d . . . . .
O51W O 0.97130(19) 0.72719(11) 0.41315(9) 0.0246(4) Uani 1 1 d . . . . .
H511 H 0.935(3) 0.748(2) 0.4440(19) 0.038(10) Uiso 1 1 d . . . . .
H512 H 1.025(4) 0.755(2) 0.4184(18) 0.033(10) Uiso 1 1 d . . . . .
O52W O 0.9536(2) 0.59010(11) 0.25782(12) 0.0347(5) Uani 1 1 d . . . . .
H521 H 0.960(5) 0.564(3) 0.274(3) 0.09(2) Uiso 1 1 d . . . . .
H522 H 0.942(5) 0.567(3) 0.219(3) 0.078(16) Uiso 1 1 d . . . . .
O53W O 0.73525(19) 0.58684(11) 0.35234(10) 0.0259(4) Uani 1 1 d . . . . .
H531 H 0.772(3) 0.563(2) 0.3518(18) 0.035(10) Uiso 1 1 d . . . . .
H532 H 0.669(4) 0.555(2) 0.3354(19) 0.046(11) Uiso 1 1 d . . . . .
O54W O 0.6958(2) 0.61476(11) 0.21716(10) 0.0241(4) Uani 1 1 d . . . . .
H541 H 0.729(4) 0.589(2) 0.186(2) 0.052(11) Uiso 1 1 d . . . . .
H542 H 0.645(4) 0.591(2) 0.2176(19) 0.036(11) Uiso 1 1 d . . . . .
O55W O 0.7159(2) 0.75503(12) 0.37818(11) 0.0353(5) Uani 1 1 d . . . . .
H551 H 0.745(5) 0.774(3) 0.420(3) 0.085(17) Uiso 1 1 d . . . . .
H552 H 0.705(4) 0.788(3) 0.376(2) 0.061(14) Uiso 1 1 d . . . . .
O56W O 0.2488(3) 0.62116(17) 0.48182(14) 0.0586(7) Uani 1 1 d . . . . .
H561 H 0.250(5) 0.644(3) 0.526(3) 0.087(17) Uiso 1 1 d . . . . .
H562 H 0.175(6) 0.615(3) 0.463(3) 0.099(19) Uiso 1 1 d . . . . .
O57W O -0.0975(2) 1.01336(12) 0.73933(10) 0.0282(4) Uani 1 1 d . . . . .
H571 H -0.108(3) 0.976(2) 0.701(2) 0.048(11) Uiso 1 1 d . . . . .
H572 H -0.029(4) 1.036(2) 0.751(2) 0.054(13) Uiso 1 1 d . . . . .
O58W O 0.5037(2) 0.62623(15) 0.63482(13) 0.0310(8) Uani 0.823(8) 1 d . . P . .
H581 H 0.519(5) 0.680(4) 0.661(3) 0.076(18) Uiso 0.823(8) 1 d . . P . .
H582 H 0.505(4) 0.609(2) 0.655(2) 0.022(12) Uiso 0.823(8) 1 d . . P . .
O58' O 0.4972(12) 0.6584(7) 0.5987(6) 0.041(4) Uiso 0.177(8) 1 d . . P . .
O59W O 0.6702(2) 0.66329(13) 0.47143(11) 0.0388(5) Uani 1 1 d . . . . .
H591 H 0.731(4) 0.708(3) 0.488(2) 0.062(12) Uiso 1 1 d . . . . .
H592 H 0.692(4) 0.637(3) 0.433(3) 0.072(14) Uiso 1 1 d . . . . .
O60W O 1.0288(3) 0.62475(14) 0.44839(13) 0.0430(6) Uani 1 1 d . . . . .
H601 H 0.985(5) 0.588(3) 0.426(3) 0.069(15) Uiso 1 1 d . . . . .
H602 H 1.050(3) 0.639(2) 0.425(2) 0.034(12) Uiso 1 1 d . . . . .
O61W O 0.68710(17) 0.94799(12) 0.12590(9) 0.0251(4) Uani 1 1 d . . . . .
H611 H 0.646(4) 0.912(2) 0.097(2) 0.039(10) Uiso 1 1 d . . . . .
H612 H 0.681(4) 0.980(3) 0.120(3) 0.074(17) Uiso 1 1 d . . . . .

loop_
_atom_site_aniso_label
_atom_site_aniso_U_11
_atom_site_aniso_U_22
_atom_site_aniso_U_33
_atom_site_aniso_U_23
_atom_site_aniso_U_13
_atom_site_aniso_U_12
P1 0.0118(3) 0.0122(3) 0.0148(3) 0.0050(2) -0.0028(2) 0.0015(2)
P2 0.0116(3) 0.0117(3) 0.0143(3) 0.0082(2) 0.0043(2) 0.0027(2)
P3 0.0089(3) 0.0127(3) 0.0211(3) 0.0018(2) 0.0036(2) 0.0041(2)
P4 0.0098(3) 0.0120(3) 0.0123(3) 0.0056(2) -0.00111(19) 0.0019(2)
P5 0.0185(3) 0.0196(3) 0.0219(3) 0.0157(2) 0.0036(2) -0.0002(2)
P6 0.0115(3) 0.0200(3) 0.0196(3) 0.0033(2) 0.0050(2) 0.0070(2)
O11 0.0088(8) 0.0198(8) 0.0142(7) 0.0066(6) -0.0013(6) -0.0010(6)
O12 0.0125(9) 0.0482(12) 0.0304(10) 0.0219(9) -0.0024(7) -0.0045(8)
O13 0.0326(11) 0.0246(9) 0.0218(9) 0.0151(7) 0.0003(7) 0.0045(7)
O14 0.0400(12) 0.0218(9) 0.0312(10) -0.0047(8) -0.0113(8) 0.0151(8)
O21 0.0104(8) 0.0166(8) 0.0229(8) 0.0136(7) 0.0053(6) 0.0034(6)
O22 0.0131(9) 0.0204(8) 0.0310(9) 0.0134(7) 0.0013(7) 0.0018(6)
O23 0.0392(11) 0.0220(9) 0.0203(9) 0.0138(7) 0.0122(7) 0.0108(8)
O24 0.0186(9) 0.0179(8) 0.0216(8) 0.0098(7) 0.0048(6) 0.0081(6)
O31 0.0080(8) 0.0132(8) 0.0317(9) 0.0055(7) 0.0048(6) 0.0048(6)
O32 0.0100(8) 0.0260(9) 0.0232(8) 0.0078(7) 0.0035(6) 0.0029(6)
O33 0.0187(11) 0.0817(18) 0.0202(10) -0.0202(11) 0.0075(8) -0.0087(10)
O34 0.0228(12) 0.0428(13) 0.124(2) 0.0641(15) -0.0023(12) 0.0055(9)
O41 0.0080(8) 0.0211(8) 0.0124(7) 0.0073(6) -0.0010(6) -0.0007(6)
O42 0.0107(9) 0.0307(9) 0.0259(9) 0.0184(8) -0.0004(6) -0.0001(7)
O43 0.0243(9) 0.0204(8) 0.0221(8) 0.0147(7) 0.0016(7) 0.0047(7)
O44 0.0261(10) 0.0218(9) 0.0242(9) -0.0040(7) -0.0071(7) 0.0127(7)
O51 0.0099(8) 0.0196(8) 0.0240(8) 0.0161(7) 0.0048(6) 0.0022(6)
O52 0.0178(13) 0.029(2) 0.037(2) 0.0204(15) 0.0020(14) -0.0043(14)
O52' 0.0178(13) 0.029(2) 0.037(2) 0.0204(15) 0.0020(14) -0.0043(14)
O53 0.158(3) 0.0302(12) 0.0456(14) 0.0229(11) 0.0400(17) 0.0532(16)
O54 0.0943(19) 0.0404(12) 0.0195(10) 0.0204(9) 0.0164(11) 0.0309(12)
O61 0.0100(8) 0.0139(7) 0.0244(8) 0.0071(6) 0.0038(6) 0.0047(6)
O62 0.0273(12) 0.0614(14) 0.0204(10) 0.0028(9) 0.0066(8) 0.0103(10)
O63 0.0128(9) 0.0445(11) 0.0284(9) 0.0172(8) 0.0056(7) 0.0068(8)
O64 0.0275(11) 0.0253(10) 0.0790(16) 0.0292(11) 0.0090(10) 0.0136(8)
C1 0.0083(11) 0.0146(10) 0.0102(10) 0.0052(8) 0.0010(8) 0.0017(8)
C2 0.0079(11) 0.0157(11) 0.0165(10) 0.0108(9) 0.0008(8) 0.0022(8)
C3 0.0072(11) 0.0099(10) 0.0193(11) 0.0053(8) 0.0012(8) 0.0016(8)
C4 0.0083(11) 0.0158(11) 0.0101(10) 0.0049(8) 0.0016(8) 0.0005(8)
C5 0.0085(11) 0.0178(11) 0.0163(11) 0.0120(9) 0.0018(8) 0.0027(8)
C6 0.0082(11) 0.0111(10) 0.0174(11) 0.0060(8) 0.0019(8) 0.0025(8)
P7 0.0132(3) 0.0122(3) 0.0123(3) 0.0077(2) 0.0042(2) 0.0024(2)
P8 0.0107(3) 0.0128(3) 0.0106(2) 0.0043(2) -0.00259(19) 0.0029(2)
P9 0.0100(3) 0.0124(3) 0.0114(2) 0.0057(2) 0.00381(19) 0.0047(2)
O71 0.0092(8) 0.0194(8) 0.0260(8) 0.0174(7) 0.0037(6) 0.0025(6)
O72 0.0134(9) 0.0329(10) 0.0451(11) 0.0277(9) 0.0081(7) 0.0049(7)
O73 0.0423(12) 0.0290(10) 0.0163(9) 0.0125(8) 0.0004(8) 0.0036(8)
O74 0.0362(11) 0.0148(8) 0.0323(10) 0.0078(7) 0.0160(8) 0.0093(7)
O81 0.0087(8) 0.0259(8) 0.0113(7) 0.0087(6) -0.0023(6) -0.0002(6)
O82 0.0130(10) 0.0582(13) 0.0223(9) 0.0131(9) -0.0011(7) -0.0062(8)
O83 0.0264(10) 0.0233(9) 0.0199(8) -0.0001(7) -0.0029(7) 0.0143(7)
O84 0.0574(14) 0.0186(9) 0.0260(10) 0.0095(8) -0.0133(9) 0.0125(9)
O91 0.0097(8) 0.0136(8) 0.0273(9) 0.0063(7) 0.0071(6) 0.0041(6)
O92 0.0108(8) 0.0204(8) 0.0248(8) 0.0123(7) 0.0043(6) 0.0044(6)
O93 0.0278(10) 0.0207(8) 0.0133(8) 0.0075(7) 0.0037(6) 0.0069(7)
O94 0.0190(9) 0.0163(8) 0.0159(8) 0.0095(6) 0.0032(6) 0.0039(6)
C7 0.0083(11) 0.0154(10) 0.0190(11) 0.0129(9) 0.0017(8) 0.0037(8)
C8 0.0072(11) 0.0204(11) 0.0080(10) 0.0068(8) 0.0009(7) 0.0009(8)
C9 0.0077(11) 0.0099(10) 0.0169(11) 0.0038(8) 0.0026(8) 0.0014(8)
Na1 0.0168(5) 0.0235(5) 0.0234(5) 0.0122(4) 0.0021(4) 0.0040(4)
Na2 0.0159(5) 0.0237(5) 0.0222(5) 0.0144(4) 0.0029(3) 0.0021(4)
Na3 0.0155(5) 0.0190(4) 0.0196(4) 0.0097(4) 0.0017(3) 0.0029(3)
Na4 0.0218(5) 0.0296(5) 0.0220(5) 0.0124(4) 0.0052(4) 0.0083(4)
Na5 0.0238(6) 0.0328(6) 0.0689(8) 0.0294(6) 0.0035(5) 0.0068(5)
Na6 0.0226(5) 0.0300(5) 0.0218(5) 0.0128(4) 0.0033(4) 0.0082(4)
Na7 0.0306(6) 0.0288(5) 0.0298(5) 0.0109(4) 0.0057(4) 0.0054(4)
Na8 0.0226(5) 0.0202(5) 0.0225(5) 0.0105(4) 0.0018(4) 0.0050(4)
Na9 0.0354(6) 0.0244(5) 0.0204(5) 0.0075(4) -0.0002(4) 0.0120(4)
Na10 0.0454(7) 0.0337(6) 0.0394(6) 0.0183(5) 0.0032(5) 0.0125(5)
Na11 0.0293(6) 0.0447(7) 0.0421(7) 0.0227(5) -0.0051(5) 0.0066(5)
Na12 0.0193(5) 0.0281(5) 0.0337(5) 0.0190(4) 0.0027(4) 0.0048(4)
Na13 0.0218(5) 0.0358(6) 0.0244(5) 0.0176(4) 0.0046(4) 0.0083(4)
Na14 0.0223(5) 0.0214(5) 0.0316(5) 0.0077(4) 0.0036(4) 0.0084(4)
Na15 0.0224(5) 0.0231(5) 0.0367(6) 0.0178(4) 0.0152(4) 0.0106(4)
Na16 0.0226(5) 0.0263(5) 0.0246(5) 0.0133(4) -0.0019(4) 0.0000(4)
Na17 0.0372(10) 0.0508(11) 0.0504(11) 0.0328(9) -0.0012(8) -0.0021(8)
Na18 0.0192(7) 0.0193(6) 0.0197(6) 0.0106(5) 0.0028(5) 0.0029(5)
Na19 0.0363(16) 0.0328(10) 0.0428(12) 0.0086(8) 0.0139(10) 0.0045(8)
Na20 0.040(3) 0.0265(16) 0.0379(19) 0.0199(14) 0.0195(17) 0.0130(14)
O1W 0.0234(11) 0.0391(12) 0.0428(12) 0.0230(10) 0.0041(9) 0.0104(9)
O2W 0.0229(10) 0.0225(10) 0.0360(11) 0.0131(9) 0.0024(8) 0.0078(8)
O3W 0.0201(10) 0.0259(9) 0.0262(9) 0.0119(8) 0.0054(7) 0.0077(8)
O4W 0.0205(10) 0.0311(10) 0.0229(10) 0.0154(8) 0.0057(7) 0.0128(8)
O5W 0.0190(10) 0.0261(9) 0.0268(10) 0.0143(8) 0.0043(7) 0.0073(7)
O6W 0.0178(11) 0.0164(9) 0.0274(9) 0.0021(7) 0.0022(7) 0.0056(8)
O7W 0.0329(11) 0.0253(10) 0.0251(10) 0.0090(8) -0.0006(9) 0.0091(9)
O8W 0.0243(11) 0.0320(10) 0.0248(9) 0.0190(8) 0.0071(7) 0.0093(8)
O9W 0.0372(12) 0.0399(12) 0.0360(11) 0.0202(9) 0.0098(9) 0.0153(9)
O10W 0.0258(12) 0.0608(15) 0.0464(13) 0.0397(12) 0.0137(10) 0.0167(10)
O11W 0.0315(14) 0.093(2) 0.0475(15) 0.0488(16) -0.0084(12) -0.0081(13)
O12W 0.0373(12) 0.0270(11) 0.0250(11) 0.0133(9) 0.0086(8) 0.0154(9)
O13W 0.0331(12) 0.0309(11) 0.0269(10) 0.0079(9) -0.0037(8) 0.0092(9)
O14W 0.0305(10) 0.0229(10) 0.0203(10) 0.0091(8) 0.0080(8) 0.0116(8)
O15W 0.0329(11) 0.0386(13) 0.0287(11) 0.0190(10) 0.0069(9) 0.0152(9)
O16W 0.0267(11) 0.0348(11) 0.0275(10) 0.0183(8) 0.0101(8) 0.0173(9)
O17W 0.0328(11) 0.0224(10) 0.0156(9) 0.0085(8) -0.0010(7) 0.0090(8)
O18W 0.0329(11) 0.0306(11) 0.0279(10) 0.0127(9) -0.0065(8) 0.0112(8)
O19W 0.0405(14) 0.0340(12) 0.0370(12) 0.0214(10) 0.0058(10) 0.0026(10)
O20W 0.0254(10) 0.0253(9) 0.0207(9) 0.0126(8) 0.0053(7) 0.0078(8)
O21W 0.0551(15) 0.0338(12) 0.0354(12) 0.0167(10) 0.0093(10) 0.0240(11)
O22W 0.0399(13) 0.0446(13) 0.0375(12) 0.0154(10) 0.0013(9) 0.0131(10)
O23W 0.0205(10) 0.0429(11) 0.0296(10) 0.0251(9) 0.0099(8) 0.0134(9)
O24W 0.0381(12) 0.0392(12) 0.0309(11) 0.0215(9) 0.0195(9) 0.0224(10)
O25W 0.0224(12) 0.0350(11) 0.0686(16) 0.0192(12) -0.0112(10) 0.0079(9)
O26W 0.0238(10) 0.0237(10) 0.0299(10) 0.0120(8) 0.0028(8) 0.0074(7)
O27W 0.0355(13) 0.0562(14) 0.0350(12) 0.0301(11) 0.0075(10) -0.0034(10)
O28W 0.0329(11) 0.0214(9) 0.0267(10) 0.0099(8) -0.0023(8) 0.0127(8)
O29W 0.0231(11) 0.0217(10) 0.0422(12) 0.0075(8) -0.0004(8) 0.0021(8)
O30W 0.0401(13) 0.0381(12) 0.0233(10) 0.0103(9) 0.0112(9) 0.0088(9)
O31W 0.0232(11) 0.0440(12) 0.0233(10) 0.0191(9) 0.0004(8) 0.0046(8)
O32W 0.069(2) 0.0619(19) 0.0346(15) 0.0123(14) 0.0101(16) -0.0060(16)
O33W 0.0385(14) 0.0624(16) 0.0285(12) 0.0092(12) 0.0128(11) -0.0033(11)
O34W 0.0302(12) 0.0305(11) 0.0260(10) 0.0153(9) 0.0057(9) 0.0124(9)
O35W 0.0527(15) 0.0357(12) 0.0480(13) 0.0248(11) 0.0256(11) 0.0166(10)
O36W 0.107(2) 0.0370(14) 0.0294(13) 0.0101(11) 0.0264(14) 0.0343(15)
O37W 0.0196(10) 0.0330(10) 0.0235(10) 0.0165(8) 0.0007(7) -0.0007(7)
O38W 0.0419(14) 0.0411(12) 0.0547(14) 0.0209(11) 0.0092(11) 0.0085(10)
O39W 0.0298(14) 0.0401(13) 0.115(2) 0.0387(15) 0.0278(14) 0.0082(10)
O40W 0.0232(10) 0.0185(9) 0.0181(9) 0.0067(8) 0.0047(7) 0.0035(8)
O41W 0.0240(10) 0.0215(10) 0.0248(10) 0.0087(9) -0.0027(8) 0.0044(8)
O42W 0.0270(11) 0.0476(12) 0.0209(9) 0.0194(9) 0.0055(8) 0.0180(9)
O43W 0.0201(11) 0.0200(10) 0.0364(11) 0.0072(8) 0.0056(8) 0.0062(8)
O44W 0.0247(12) 0.0259(10) 0.0379(11) 0.0069(9) 0.0038(9) 0.0117(9)
O45W 0.0344(13) 0.0352(11) 0.0418(12) 0.0060(9) 0.0029(9) 0.0197(10)
O46W 0.054(2) 0.056(2) 0.102(3) 0.058(2) -0.0158(19) -0.0301(16)
O47W 0.0195(10) 0.0196(9) 0.0221(9) 0.0052(7) 0.0064(8) 0.0022(8)
O48W 0.0164(9) 0.0163(8) 0.0202(8) 0.0066(7) 0.0008(7) 0.0038(7)
O49W 0.0269(10) 0.0170(9) 0.0232(10) 0.0083(8) 0.0025(7) 0.0050(7)
O50W 0.0213(10) 0.0228(9) 0.0262(9) 0.0112(8) 0.0038(7) 0.0083(8)
O51W 0.0207(10) 0.0223(9) 0.0236(10) 0.0067(8) 0.0030(8) -0.0013(8)
O52W 0.0366(12) 0.0236(10) 0.0324(12) 0.0060(9) 0.0042(9) -0.0010(8)
O53W 0.0234(11) 0.0236(10) 0.0332(10) 0.0137(8) 0.0029(8) 0.0075(9)
O54W 0.0235(11) 0.0217(9) 0.0259(10) 0.0103(8) 0.0027(8) 0.0039(8)
O55W 0.0506(14) 0.0211(10) 0.0303(11) 0.0122(9) -0.0059(9) 0.0015(9)
O56W 0.067(2) 0.0674(18) 0.0441(15) 0.0138(13) -0.0003(13) 0.0401(15)
O57W 0.0297(12) 0.0285(10) 0.0261(10) 0.0098(9) 0.0061(8) 0.0104(9)
O58W 0.0414(16) 0.0297(15) 0.0265(14) 0.0137(12) 0.0118(10) 0.0141(11)
O59W 0.0386(13) 0.0376(12) 0.0269(11) 0.0093(9) 0.0036(9) -0.0041(10)
O60W 0.0510(16) 0.0269(12) 0.0378(13) 0.0042(11) -0.0156(12) 0.0054(10)
O61W 0.0268(11) 0.0222(10) 0.0193(9) 0.0058(8) 0.0006(7) 0.0001(8)

loop_
_atom_type_symbol
_atom_type_description
_atom_type_scat_dispersion_real
_atom_type_scat_dispersion_imag
_atom_type_scat_source
C C 0.0181 0.0091 'International Tables Vol C Tables 4.2.6.8 and 6.1.1.4'
H H 0.0000 0.0000 'International Tables Vol C Tables 4.2.6.8 and 6.1.1.4'
O O 0.0492 0.0322 'International Tables Vol C Tables 4.2.6.8 and 6.1.1.4'
Na Na 0.1353 0.1239 'International Tables Vol C Tables 4.2.6.8 and 6.1.1.4'
P P 0.2955 0.4335 'International Tables Vol C Tables 4.2.6.8 and 6.1.1.4'

loop_
_geom_angle_atom_site_label_1
_geom_angle_atom_site_label_2
_geom_angle_atom_site_label_3
_geom_angle
_geom_angle_site_symmetry_1
_geom_angle_site_symmetry_3
_geom_angle_publ_flag
O12 P1 O13 114.08(11) . . ?
O12 P1 O14 115.17(12) . . ?
O13 P1 O14 110.36(12) . . ?
O12 P1 O11 100.05(9) . . ?
O13 P1 O11 108.50(9) . . ?
O14 P1 O11 107.83(10) . . ?
O12 P1 Na1 51.67(8) . . ?
O13 P1 Na1 113.67(8) . . ?
O14 P1 Na1 135.21(9) . . ?
O11 P1 Na1 50.03(6) . . ?
O22 P2 O24 114.15(10) . . ?
O22 P2 O23 113.27(11) . . ?
O24 P2 O23 111.65(10) . . ?
O22 P2 O21 101.83(9) . . ?
O24 P2 O21 109.43(9) . . ?
O23 P2 O21 105.63(9) . . ?
O22 P2 Na2 49.77(7) . . ?
O24 P2 Na2 136.93(7) . . ?
O23 P2 Na2 111.19(7) . . ?
O21 P2 Na2 53.71(6) . . ?
O33 P3 O34 112.43(17) . . ?
O33 P3 O32 113.83(11) . . ?
O34 P3 O32 113.09(11) . . ?
O33 P3 O31 108.42(13) . . ?
O34 P3 O31 106.63(13) . . ?
O32 P3 O31 101.47(9) . . ?
O33 P3 Na1 120.93(13) . . ?
O34 P3 Na1 125.84(12) . . ?
O32 P3 Na1 52.56(7) . . ?
O31 P3 Na1 49.09(6) . . ?
O43 P4 O44 112.62(11) . . ?
O43 P4 O42 113.36(10) . . ?
O44 P4 O42 113.97(11) . . ?
O43 P4 O41 108.40(9) . . ?
O44 P4 O41 106.86(9) . . ?
O42 P4 O41 100.55(9) . . ?
O43 P4 Na2 109.01(7) . . ?
O44 P4 Na2 137.47(8) . . ?
O42 P4 Na2 53.56(7) . . ?
O41 P4 Na2 50.10(6) . . ?
O53 P5 O54 111.90(14) . . ?
O53 P5 O52 103.5(2) . . ?
O54 P5 O52 122.94(18) . . ?
O53 P5 O52' 131.8(3) . . ?
O54 P5 O52' 97.6(3) . . ?
O52 P5 O52' 29.8(2) . . ?
O53 P5 O51 108.96(13) . . ?
O54 P5 O51 107.53(11) . . ?
O52 P5 O51 101.00(14) . . ?
O52' P5 O51 96.5(2) . . ?
O53 P5 Na1 127.52(11) . . ?
O54 P5 Na1 120.22(9) . . ?
O52 P5 Na1 52.39(13) . . ?
O52' P5 Na1 48.01(19) . . ?
O51 P5 Na1 50.48(6) . . ?
O64 P6 O63 114.32(12) . . ?
O64 P6 O62 113.81(14) . . ?
O63 P6 O62 112.63(12) . . ?
O64 P6 O61 107.74(11) . . ?
O63 P6 O61 101.41(10) . . ?
O62 P6 O61 105.61(11) . . ?
O64 P6 Na2 132.21(10) . . ?
O63 P6 Na2 54.14(8) . . ?
O62 P6 Na2 112.70(10) . . ?
O61 P6 Na2 48.21(6) . . ?
C1 O11 P1 122.99(13) . . ?
C1 O11 Na1 134.58(12) . . ?
P1 O11 Na1 99.92(8) . . ?
P1 O12 Na1 100.51(9) . . ?
C2 O21 P2 126.73(13) . . ?
C2 O21 Na2 130.19(12) . . ?
P2 O21 Na2 95.02(7) . . ?
P2 O22 Na3 136.18(11) . . ?
P2 O22 Na2 102.05(8) . . ?
Na3 O22 Na2 92.78(7) . . ?
C3 O31 P3 123.73(14) . . ?
C3 O31 Na1 134.11(12) . . ?
P3 O31 Na1 101.75(8) . . ?
P3 O32 Na1 99.78(8) . . ?
C4 O41 P4 122.12(13) . . ?
C4 O41 Na2 134.56(12) . . ?
P4 O41 Na2 98.79(7) . . ?
P4 O42 Na2 97.39(8) . . ?
C5 O51 P5 124.78(13) . . ?
C5 O51 Na1 133.55(12) . . ?
P5 O51 Na1 99.40(8) . . ?
O52' O52 P5 79.9(5) . . ?
O52' O52 Na1 71.7(5) . . ?
P5 O52 Na1 99.76(15) . . ?
O52 O52' P5 70.2(5) . . ?
O52 O52' Na1 90.1(5) . . ?
P5 O52' Na1 103.1(3) . . ?
C6 O61 P6 122.22(14) . . ?
C6 O61 Na2 132.49(12) . . ?
P6 O61 Na2 102.31(8) . . ?
P6 O63 Na2 98.07(9) . . ?
O11 C1 C2 109.28(17) . . ?
O11 C1 C6 105.80(17) . . ?
C2 C1 C6 113.97(17) . . ?
O11 C1 H1 110.7(16) . . ?
C2 C1 H1 107.2(16) . . ?
C6 C1 H1 109.9(16) . . ?
O21 C2 C3 111.00(17) . . ?
O21 C2 C1 105.66(17) . . ?
C3 C2 C1 112.72(17) . . ?
O21 C2 H2 111.5(15) . . ?
C3 C2 H2 107.5(15) . . ?
C1 C2 H2 108.5(15) . . ?
O31 C3 C2 106.92(17) . . ?
O31 C3 C4 108.62(17) . . ?
C2 C3 C4 113.68(17) . . ?
O31 C3 H3 111.1(17) . . ?
C2 C3 H3 107.9(17) . . ?
C4 C3 H3 108.6(17) . . ?
O41 C4 C5 109.68(17) . . ?
O41 C4 C3 106.10(17) . . ?
C5 C4 C3 113.39(18) . . ?
O41 C4 H4 109.4(16) . . ?
C5 C4 H4 108.6(16) . . ?
C3 C4 H4 109.6(16) . . ?
O51 C5 C6 109.58(17) . . ?
O51 C5 C4 106.83(17) . . ?
C6 C5 C4 112.88(17) . . ?
O51 C5 H5 109.0(17) . . ?
C6 C5 H5 110.1(16) . . ?
C4 C5 H5 108.3(16) . . ?
O61 C6 C5 106.47(17) . . ?
O61 C6 C1 109.97(17) . . ?
C5 C6 C1 113.38(17) . . ?
O61 C6 H6 110.7(17) . . ?
C5 C6 H6 107.3(17) . . ?
C1 C6 H6 108.9(17) . . ?
O72 P7 O74 114.45(11) . . ?
O72 P7 O73 113.37(11) . . ?
O74 P7 O73 111.18(11) . . ?
O72 P7 O71 100.67(9) . . ?
O74 P7 O71 107.28(9) . . ?
O73 P7 O71 109.07(10) . . ?
O72 P7 Na15 50.14(7) . . ?
O74 P7 Na15 123.23(8) . . ?
O73 P7 Na15 125.16(8) . . ?
O71 P7 Na15 50.54(6) . . ?
O82 P8 O83 113.97(12) . . ?
O82 P8 O84 113.72(13) . . ?
O83 P8 O84 111.19(11) . . ?
O82 P8 O81 100.84(10) . . ?
O83 P8 O81 108.22(9) . . ?
O84 P8 O81 108.11(10) . . ?
O82 P8 Na15 53.88(7) . 2_576 ?
O83 P8 Na15 132.65(8) . 2_576 ?
O84 P8 Na15 115.17(8) . 2_576 ?
O81 P8 Na15 48.03(6) . 2_576 ?
O92 P9 O94 114.27(9) . . ?
O92 P9 O93 114.39(10) . . ?
O94 P9 O93 110.68(9) . . ?
O92 P9 O91 100.42(9) . . ?
O94 P9 O91 108.19(9) . . ?
O93 P9 O91 108.06(9) . . ?
O92 P9 Na15 49.01(6) . . ?
O94 P9 Na15 121.84(7) . . ?
O93 P9 Na15 127.13(7) . . ?
O91 P9 Na15 51.51(6) . . ?
C7 O71 P7 124.17(13) . . ?
C7 O71 Na15 136.07(12) . . ?
P7 O71 Na15 99.66(8) . . ?
P7 O72 Na15 102.51(9) . . ?
C8 O81 P8 123.31(13) . . ?
C8 O81 Na15 133.84(12) . 2_576 ?
P8 O81 Na15 102.80(8) . 2_576 ?
P8 O82 Na15 98.87(9) . 2_576 ?
C9 O91 P9 124.96(13) . . ?
C9 O91 Na15 134.12(12) . . ?
P9 O91 Na15 98.06(8) . . ?
P9 O92 Na15 103.21(8) . . ?
O71 C7 C8 107.26(17) . . ?
O71 C7 C9 106.89(17) . 2_576 ?
C8 C7 C9 113.87(17) . 2_576 ?
O71 C7 H7 112.1(16) . . ?
C8 C7 H7 108.3(16) . . ?
C9 C7 H7 108.5(16) 2_576 . ?
O81 C8 C7 108.91(17) . . ?
O81 C8 C9 108.57(17) . . ?
C7 C8 C9 112.55(17) . . ?
O81 C8 H8 107.8(16) . . ?
C7 C8 H8 109.4(15) . . ?
C9 C8 H8 109.4(15) . . ?
O91 C9 C7 109.12(17) . 2_576 ?
O91 C9 C8 106.98(17) . . ?
C7 C9 C8 113.03(17) 2_576 . ?
O91 C9 H9 112.3(16) . . ?
C7 C9 H9 109.9(16) 2_576 . ?
C8 C9 H9 105.5(16) . . ?
O1W Na1 O52' 74.52(14) . . ?
O1W Na1 O11 142.46(8) . . ?
O52' Na1 O11 114.41(15) . . ?
O1W Na1 O31 142.53(8) . . ?
O52' Na1 O31 116.91(14) . . ?
O11 Na1 O31 68.64(6) . . ?
O1W Na1 O51 132.48(8) . . ?
O52' Na1 O51 58.00(13) . . ?
O11 Na1 O51 68.79(6) . . ?
O31 Na1 O51 68.23(6) . . ?
O1W Na1 O12 86.50(7) . . ?
O52' Na1 O12 121.08(16) . . ?
O11 Na1 O12 57.12(6) . . ?
O31 Na1 O12 111.81(7) . . ?
O51 Na1 O12 118.47(7) . . ?
O1W Na1 O52 78.63(9) . . ?
O52' Na1 O52 18.16(13) . . ?
O11 Na1 O52 100.14(10) . . ?
O31 Na1 O52 123.98(9) . . ?
O51 Na1 O52 57.14(8) . . ?
O12 Na1 O52 104.36(10) . . ?
O1W Na1 O32 85.97(7) . . ?
O52' Na1 O32 116.98(17) . . ?
O11 Na1 O32 116.76(6) . . ?
O31 Na1 O32 56.73(5) . . ?
O51 Na1 O32 112.27(6) . . ?
O12 Na1 O32 116.55(7) . . ?
O52 Na1 O32 135.13(10) . . ?
O1W Na1 P5 103.03(6) . . ?
O52' Na1 P5 28.88(13) . . ?
O11 Na1 P5 88.79(5) . . ?
O31 Na1 P5 96.18(5) . . ?
O51 Na1 P5 30.12(4) . . ?
O12 Na1 P5 118.96(6) . . ?
O52 Na1 P5 27.85(7) . . ?
O32 Na1 P5 124.12(5) . . ?
O1W Na1 P1 114.31(6) . . ?
O52' Na1 P1 126.89(16) . . ?
O11 Na1 P1 30.05(4) . . ?
O31 Na1 P1 88.02(5) . . ?
O51 Na1 P1 97.05(5) . . ?
O12 Na1 P1 27.82(4) . . ?
O52 Na1 P1 108.88(9) . . ?
O32 Na1 P1 115.86(5) . . ?
P5 Na1 P1 109.95(3) . . ?
O1W Na1 P3 113.40(7) . . ?
O52' Na1 P3 119.40(15) . . ?
O11 Na1 P3 94.26(5) . . ?
O31 Na1 P3 29.15(4) . . ?
O51 Na1 P3 89.88(5) . . ?
O12 Na1 P3 119.37(6) . . ?
O52 Na1 P3 134.69(9) . . ?
O32 Na1 P3 27.66(4) . . ?
P5 Na1 P3 111.34(3) . . ?
P1 Na1 P3 104.95(3) . . ?
O1W Na1 Na10 35.21(6) . 2_665 ?
O52' Na1 Na10 52.47(14) . 2_665 ?
O11 Na1 Na10 165.28(5) . 2_665 ?
O31 Na1 Na10 121.51(5) . 2_665 ?
O51 Na1 Na10 103.81(5) . 2_665 ?
O12 Na1 Na10 120.98(5) . 2_665 ?
O52 Na1 Na10 65.57(9) . 2_665 ?
O32 Na1 Na10 77.63(5) . 2_665 ?
P5 Na1 Na10 79.79(3) . 2_665 ?
P1 Na1 Na10 148.49(4) . 2_665 ?
P3 Na1 Na10 98.52(3) . 2_665 ?
O41 Na2 O22 92.55(6) . . ?
O41 Na2 O61 70.37(6) . . ?
O22 Na2 O61 128.63(7) . . ?
O41 Na2 O2W 157.07(8) . . ?
O22 Na2 O2W 85.51(6) . . ?
O61 Na2 O2W 127.62(7) . . ?
O41 Na2 O42 58.72(6) . . ?
O22 Na2 O42 95.09(7) . . ?
O61 Na2 O42 113.40(6) . . ?
O2W Na2 O42 98.64(7) . . ?
O41 Na2 O21 69.98(6) . . ?
O22 Na2 O21 58.71(6) . . ?
O61 Na2 O21 69.95(6) . . ?
O2W Na2 O21 126.49(7) . . ?
O42 Na2 O21 121.03(6) . . ?
O41 Na2 O63 121.94(6) . . ?
O22 Na2 O63 138.32(7) . . ?
O61 Na2 O63 56.85(6) . . ?
O2W Na2 O63 71.27(6) . . ?
O42 Na2 O63 121.72(7) . . ?
O21 Na2 O63 108.69(6) . . ?
O41 Na2 P4 31.11(4) . . ?
O22 Na2 P4 101.26(5) . . ?
O61 Na2 P4 88.26(5) . . ?
O2W Na2 P4 127.13(6) . . ?
O42 Na2 P4 29.05(4) . . ?
O21 Na2 P4 99.85(5) . . ?
O63 Na2 P4 120.39(5) . . ?
O41 Na2 P2 85.29(5) . . ?
O22 Na2 P2 28.18(4) . . ?
O61 Na2 P2 100.68(5) . . ?
O2W Na2 P2 102.68(5) . . ?
O42 Na2 P2 113.85(5) . . ?
O21 Na2 P2 31.27(4) . . ?
O63 Na2 P2 124.41(5) . . ?
P4 Na2 P2 107.08(3) . . ?
O41 Na2 P6 98.53(5) . . ?
O22 Na2 P6 137.84(6) . . ?
O61 Na2 P6 29.48(4) . . ?
O2W Na2 P6 98.16(6) . . ?
O42 Na2 P6 125.34(5) . . ?
O21 Na2 P6 87.28(4) . . ?
O63 Na2 P6 27.79(4) . . ?
P4 Na2 P6 109.10(3) . . ?
P2 Na2 P6 112.37(3) . . ?
O41 Na2 Na3 126.17(5) . . ?
O22 Na2 Na3 42.02(4) . . ?
O61 Na2 Na3 154.37(5) . . ?
O2W Na2 Na3 44.45(5) . . ?
O42 Na2 Na3 92.17(5) . . ?
O21 Na2 Na3 95.97(5) . . ?
O63 Na2 Na3 111.85(5) . . ?
P4 Na2 Na3 115.84(3) . . ?
P2 Na2 Na3 65.29(2) . . ?
P6 Na2 Na3 133.54(3) . . ?
O22 Na3 O8W 91.03(7) . . ?
O22 Na3 O2W 89.80(7) . . ?
O8W Na3 O2W 88.94(8) . . ?
O22 Na3 O4W 159.02(7) . . ?
O8W Na3 O4W 103.51(8) . . ?
O2W Na3 O4W 105.30(8) . . ?
O22 Na3 O3W 90.71(7) . . ?
O8W Na3 O3W 164.15(8) . . ?
O2W Na3 O3W 75.31(7) . . ?
O4W Na3 O3W 79.45(7) . . ?
O22 Na3 O5W 85.42(7) . . ?
O8W Na3 O5W 105.30(7) . . ?
O2W Na3 O5W 165.03(8) . . ?
O4W Na3 O5W 76.27(7) . . ?
O3W Na3 O5W 90.54(7) . . ?
O22 Na3 Na4 111.34(6) . . ?
O8W Na3 Na4 142.20(6) . . ?
O2W Na3 Na4 119.89(7) . . ?
O4W Na3 Na4 48.49(5) . . ?
O3W Na3 Na4 50.18(5) . . ?
O5W Na3 Na4 49.92(5) . . ?
O22 Na3 Na2 45.20(5) . . ?
O8W Na3 Na2 97.69(6) . . ?
O2W Na3 Na2 45.63(5) . . ?
O4W Na3 Na2 143.76(6) . . ?
O3W Na3 Na2 72.68(5) . . ?
O5W Na3 Na2 125.75(6) . . ?
Na4 Na3 Na2 119.81(4) . . ?
O22 Na3 Na5 108.49(5) . . ?
O8W Na3 Na5 36.84(5) . . ?
O2W Na3 Na5 57.92(6) . . ?
O4W Na3 Na5 92.03(5) . . ?
O3W Na3 Na5 128.34(6) . . ?
O5W Na3 Na5 137.02(6) . . ?
Na4 Na3 Na5 140.12(4) . . ?
Na2 Na3 Na5 87.59(3) . . ?
O22 Na3 H8W1 72.9(10) . . ?
O8W Na3 H8W1 18.2(10) . . ?
O2W Na3 H8W1 90.8(8) . . ?
O4W Na3 H8W1 120.4(10) . . ?
O3W Na3 H8W1 158.7(9) . . ?
O5W Na3 H8W1 101.3(8) . . ?
Na4 Na3 H8W1 148.5(9) . . ?
Na2 Na3 H8W1 86.0(9) . . ?
Na5 Na3 H8W1 49.5(9) . . ?
O6W Na4 O7W 109.92(8) . . ?
O6W Na4 O4W 153.63(8) . . ?
O7W Na4 O4W 94.48(8) . . ?
O6W Na4 O6W 95.24(7) . 2 ?
O7W Na4 O6W 90.29(8) . 2 ?
O4W Na4 O6W 94.47(7) . 2 ?
O6W Na4 O5W 89.16(7) . . ?
O7W Na4 O5W 100.23(7) . . ?
O4W Na4 O5W 76.41(7) . . ?
O6W Na4 O5W 166.50(8) 2 . ?
O6W Na4 O3W 79.10(7) . . ?
O7W Na4 O3W 166.47(8) . . ?
O4W Na4 O3W 78.88(7) . . ?
O6W Na4 O3W 78.60(7) 2 . ?
O5W Na4 O3W 89.75(7) . . ?
O6W Na4 Na3 105.30(6) . . ?
O7W Na4 Na3 133.05(7) . . ?
O4W Na4 Na3 48.67(5) . . ?
O6W Na4 Na3 116.55(6) 2 . ?
O5W Na4 Na3 49.95(5) . . ?
O3W Na4 Na3 49.21(5) . . ?
O6W Na4 Na4 49.03(5) . 2 ?
O7W Na4 Na4 104.52(7) . 2 ?
O4W Na4 Na4 135.11(7) . 2 ?
O6W Na4 Na4 46.20(5) 2 2 ?
O5W Na4 Na4 136.61(7) . 2 ?
O3W Na4 Na4 73.33(5) . 2 ?
Na3 Na4 Na4 122.02(5) . 2 ?
O6W Na4 H4W1 151.1(8) . . ?
O7W Na4 H4W1 98.4(8) . . ?
O4W Na4 H4W1 16.0(9) . . ?
O6W Na4 H4W1 79.0(9) 2 . ?
O5W Na4 H4W1 91.0(9) . . ?
O3W Na4 H4W1 72.0(8) . . ?
Na3 Na4 H4W1 55.1(8) . . ?
Na4 Na4 H4W1 119.3(9) 2 . ?
O6W Na4 H7W2 129.2(10) . . ?
O7W Na4 H7W2 20.5(10) . . ?
O4W Na4 H7W2 76.4(10) . . ?
O6W Na4 H7W2 82.3(9) 2 . ?
O5W Na4 H7W2 104.7(9) . . ?
O3W Na4 H7W2 147.3(10) . . ?
Na3 Na4 H7W2 121.1(10) . . ?
Na4 Na4 H7W2 110.9(9) 2 . ?
H4W1 Na4 H7W2 78.4(13) . . ?
O9W Na5 O13W 97.50(9) . . ?
O9W Na5 O10W 77.52(8) . . ?
O13W Na5 O10W 142.69(10) . . ?
O9W Na5 O8W 90.16(8) . . ?
O13W Na5 O8W 97.12(8) . . ?
O10W Na5 O8W 119.62(9) . . ?
O9W Na5 O12W 170.07(9) . . ?
O13W Na5 O12W 80.75(8) . . ?
O10W Na5 O12W 97.88(9) . . ?
O8W Na5 O12W 99.74(9) . . ?
O9W Na5 O11W 77.25(8) . . ?
O13W Na5 O11W 72.27(8) . . ?
O10W Na5 O11W 70.57(8) . . ?
O8W Na5 O11W 162.01(9) . . ?
O12W Na5 O11W 92.95(8) . . ?
O9W Na5 Na7 43.95(6) . . ?
O13W Na5 Na7 103.16(7) . . ?
O10W Na5 Na7 48.29(7) . . ?
O8W Na5 Na7 131.35(7) . . ?
O12W Na5 Na7 126.74(7) . . ?
O11W Na5 Na7 42.54(6) . . ?
O9W Na5 Na8 137.00(7) . . ?
O13W Na5 Na8 39.50(5) . . ?
O10W Na5 Na8 133.24(7) . . ?
O8W Na5 Na8 94.85(6) . . ?
O12W Na5 Na8 42.04(5) . . ?
O11W Na5 Na8 86.04(6) . . ?
Na7 Na5 Na8 128.15(4) . . ?
O9W Na5 Na3 116.28(7) . . ?
O13W Na5 Na3 115.28(7) . . ?
O10W Na5 Na3 99.48(7) . . ?
O8W Na5 Na3 36.08(5) . . ?
O12W Na5 Na3 72.96(6) . . ?
O11W Na5 Na3 161.84(7) . . ?
Na7 Na5 Na3 139.86(4) . . ?
Na8 Na5 Na3 90.60(3) . . ?
O9W Na5 H121 154.8(8) . . ?
O13W Na5 H121 82.3(7) . . ?
O10W Na5 H121 87.5(8) . . ?
O8W Na5 H121 114.9(8) . . ?
O12W Na5 H121 15.4(8) . . ?
O11W Na5 H121 78.8(8) . . ?
Na7 Na5 H121 111.4(8) . . ?
Na8 Na5 H121 47.6(8) . . ?
Na3 Na5 H121 85.8(8) . . ?
O9W Na5 H131 86.5(12) . . ?
O13W Na5 H131 17.9(12) . . ?
O10W Na5 H131 151.7(12) . . ?
O8W Na5 H131 83.1(12) . . ?
O12W Na5 H131 94.0(12) . . ?
O11W Na5 H131 83.3(12) . . ?
Na7 Na5 H131 104.6(11) . . ?
Na8 Na5 H131 52.1(12) . . ?
Na3 Na5 H131 108.5(12) . . ?
H121 Na5 H131 98.2(14) . . ?
O15W Na6 O31W 88.69(8) . . ?
O15W Na6 O14W 83.89(8) . . ?
O31W Na6 O14W 168.03(8) . . ?
O15W Na6 O30W 94.90(9) . . ?
O31W Na6 O30W 87.96(8) . . ?
O14W Na6 O30W 101.99(8) . . ?
O15W Na6 O7W 163.16(9) . 1_565 ?
O31W Na6 O7W 104.51(8) . 1_565 ?
O14W Na6 O7W 84.63(7) . 1_565 ?
O30W Na6 O7W 75.52(9) . 1_565 ?
O15W Na6 O16W 106.65(8) . . ?
O31W Na6 O16W 77.45(8) . . ?
O14W Na6 O16W 95.67(8) . . ?
O30W Na6 O16W 153.45(9) . . ?
O7W Na6 O16W 86.70(7) 1_565 . ?
O15W Na6 Na9 41.75(6) . . ?
O31W Na6 Na9 129.33(6) . . ?
O14W Na6 Na9 42.20(5) . . ?
O30W Na6 Na9 103.16(7) . . ?
O7W Na6 Na9 126.16(6) 1_565 . ?
O16W Na6 Na9 103.24(6) . . ?
O15W Na6 Na10 80.62(7) . . ?
O31W Na6 Na10 57.51(6) . . ?
O14W Na6 Na10 111.79(6) . . ?
O30W Na6 Na10 145.10(7) . . ?
O7W Na6 Na10 115.18(6) 1_565 . ?
O16W Na6 Na10 32.24(5) . . ?
Na9 Na6 Na10 96.29(3) . . ?
O15W Na6 H151 16.9(12) . . ?
O31W Na6 H151 79.7(11) . . ?
O14W Na6 H151 90.7(11) . . ?
O30W Na6 H151 108.6(12) . . ?
O7W Na6 H151 174.4(11) 1_565 . ?
O16W Na6 H151 90.7(12) . . ?
Na9 Na6 H151 49.8(11) . . ?
Na10 Na6 H151 63.7(12) . . ?
O32W Na7 O11W 93.78(13) . . ?
O32W Na7 O9W 88.65(11) . . ?
O11W Na7 O9W 91.27(11) . . ?
O32W Na7 O33W 94.25(13) . . ?
O11W Na7 O33W 171.96(11) . . ?
O9W Na7 O33W 88.63(10) . . ?
O32W Na7 O56W 83.88(12) . . ?
O11W Na7 O56W 99.24(12) . . ?
O9W Na7 O56W 167.46(10) . . ?
O33W Na7 O56W 81.92(11) . . ?
O32W Na7 O10W 161.16(11) . . ?
O11W Na7 O10W 79.72(10) . . ?
O9W Na7 O10W 73.96(8) . . ?
O33W Na7 O10W 92.53(9) . . ?
O56W Na7 O10W 114.50(9) . . ?
O32W Na7 Na5 117.49(10) . . ?
O11W Na7 Na5 59.36(9) . . ?
O9W Na7 Na5 43.56(6) . . ?
O33W Na7 Na5 116.16(8) . . ?
O56W Na7 Na5 148.85(8) . . ?
O10W Na7 Na5 44.16(6) . . ?
O32W Na7 Na20 102.11(11) . . ?
O11W Na7 Na20 128.58(11) . . ?
O9W Na7 Na20 137.01(9) . . ?
O33W Na7 Na20 49.54(10) . . ?
O56W Na7 Na20 36.59(9) . . ?
O10W Na7 Na20 95.66(8) . . ?
Na5 Na7 Na20 139.64(7) . . ?
O32W Na7 Na19 90.86(10) . . ?
O11W Na7 Na19 143.71(10) . . ?
O9W Na7 Na19 124.84(8) . . ?
O33W Na7 Na19 36.42(9) . . ?
O56W Na7 Na19 45.55(8) . . ?
O10W Na7 Na19 104.89(7) . . ?
Na5 Na7 Na19 145.08(5) . . ?
Na20 Na7 Na19 17.25(7) . . ?
O18W Na8 O13W 171.72(9) . . ?
O18W Na8 O34W 88.13(8) . . ?
O13W Na8 O34W 94.09(9) . . ?
O18W Na8 O17W 75.75(7) . 1_445 ?
O13W Na8 O17W 96.62(8) . 1_445 ?
O34W Na8 O17W 82.44(8) . 1_445 ?
O18W Na8 O12W 107.46(8) . . ?
O13W Na8 O12W 80.50(8) . . ?
O34W Na8 O12W 91.00(8) . . ?
O17W Na8 O12W 172.66(8) 1_445 . ?
O18W Na8 O35W 80.77(8) . . ?
O13W Na8 O35W 98.33(9) . . ?
O34W Na8 O35W 164.99(9) . . ?
O17W Na8 O35W 104.33(8) 1_445 . ?
O12W Na8 O35W 82.82(8) . . ?
O18W Na8 Na11 45.27(6) . 1_445 ?
O13W Na8 Na11 126.49(7) . 1_445 ?
O34W Na8 Na11 103.93(7) . 1_445 ?
O17W Na8 Na11 39.21(5) 1_445 1_445 ?
O12W Na8 Na11 146.97(6) . 1_445 ?
O35W Na8 Na11 75.25(6) . 1_445 ?
O18W Na8 Na5 148.77(7) . . ?
O13W Na8 Na5 39.45(6) . . ?
O34W Na8 Na5 87.22(7) . . ?
O17W Na8 Na5 133.95(6) 1_445 . ?
O12W Na8 Na5 41.83(6) . . ?
O35W Na8 Na5 97.04(7) . . ?
Na11 Na8 Na5 163.78(4) 1_445 . ?
O36W Na9 O26W 88.88(10) . . ?
O36W Na9 O20W 164.20(11) . . ?
O26W Na9 O20W 103.99(8) . . ?
O36W Na9 O15W 97.95(11) . . ?
O26W Na9 O15W 83.42(7) . . ?
O20W Na9 O15W 92.69(8) . . ?
O36W Na9 O14W 79.06(10) . . ?
O26W Na9 O14W 158.50(8) . . ?
O20W Na9 O14W 91.23(8) . . ?
O15W Na9 O14W 80.74(7) . . ?
O36W Na9 O19W 83.75(11) . . ?
O26W Na9 O19W 76.99(7) . . ?
O20W Na9 O19W 90.16(8) . . ?
O15W Na9 O19W 160.32(8) . . ?
O14W Na9 O19W 118.69(8) . . ?
O36W Na9 Na6 86.62(9) . . ?
O26W Na9 Na6 121.02(6) . . ?
O20W Na9 Na6 94.32(6) . . ?
O15W Na9 Na6 39.54(5) . . ?
O14W Na9 Na6 41.27(5) . . ?
O19W Na9 Na6 159.43(6) . . ?
O36W Na9 Na12 87.91(9) . . ?
O26W Na9 Na12 37.62(5) . . ?
O20W Na9 Na12 96.66(6) . . ?
O15W Na9 Na12 120.80(6) . . ?
O14W Na9 Na12 156.45(6) . . ?
O19W Na9 Na12 39.52(5) . . ?
Na6 Na9 Na12 158.10(4) . . ?
O36W Na9 Na13 131.65(9) . . ?
O26W Na9 Na13 111.66(6) . . ?
O20W Na9 Na13 34.76(5) . . ?
O15W Na9 Na13 126.58(7) . . ?
O14W Na9 Na13 89.52(6) . . ?
O19W Na9 Na13 61.01(6) . . ?
Na6 Na9 Na13 114.61(3) . . ?
Na12 Na9 Na13 84.57(3) . . ?
O16W Na10 O22W 111.26(9) . . ?
O16W Na10 O21W 103.90(9) . . ?
O22W Na10 O21W 72.87(8) . . ?
O16W Na10 O37W 148.78(9) . . ?
O22W Na10 O37W 94.11(8) . . ?
O21W Na10 O37W 100.70(8) . . ?
O16W Na10 O1W 85.04(8) . 2_665 ?
O22W Na10 O1W 157.21(9) . 2_665 ?
O21W Na10 O1W 88.14(8) . 2_665 ?
O37W Na10 O1W 76.80(8) . 2_665 ?
O16W Na10 O38W 89.24(8) . . ?
O22W Na10 O38W 76.89(8) . . ?
O21W Na10 O38W 149.66(9) . . ?
O37W Na10 O38W 78.79(8) . . ?
O1W Na10 O38W 120.59(9) 2_665 . ?
O16W Na10 Na17 124.44(7) . . ?
O22W Na10 Na17 36.06(6) . . ?
O21W Na10 Na17 40.30(6) . . ?
O37W Na10 Na17 86.78(6) . . ?
O1W Na10 Na17 121.58(6) 2_665 . ?
O38W Na10 Na17 109.96(7) . . ?
O16W Na10 Na1 71.87(6) . 2_665 ?
O22W Na10 Na1 165.50(7) . 2_665 ?
O21W Na10 Na1 120.80(7) . 2_665 ?
O37W Na10 Na1 79.15(6) . 2_665 ?
O1W Na10 Na1 33.43(5) 2_665 2_665 ?
O38W Na10 Na1 89.14(7) . 2_665 ?
Na17 Na10 Na1 153.66(4) . 2_665 ?
O16W Na10 Na6 32.97(5) . . ?
O22W Na10 Na6 82.06(7) . . ?
O21W Na10 Na6 110.33(7) . . ?
O37W Na10 Na6 145.84(6) . . ?
O1W Na10 Na6 117.13(7) 2_665 . ?
O38W Na10 Na6 67.25(6) . . ?
Na17 Na10 Na6 107.65(3) . . ?
Na1 Na10 Na6 96.25(3) 2_665 . ?
O16W Na10 H211 89.3(9) . . ?
O22W Na10 H211 73.8(9) . . ?
O21W Na10 H211 15.3(9) . . ?
O37W Na10 H211 116.0(9) . . ?
O1W Na10 H211 91.3(9) 2_665 . ?
O38W Na10 H211 147.8(9) . . ?
Na17 Na10 H211 47.4(9) . . ?
Na1 Na10 H211 120.7(9) 2_665 . ?
Na6 Na10 H211 95.7(9) . . ?
O16W Na10 H222 88.3(12) . . ?
O22W Na10 H222 23.1(11) . . ?
O21W Na10 H222 79.5(11) . . ?
O37W Na10 H222 115.1(11) . . ?
O1W Na10 H222 164.2(11) 2_665 . ?
O38W Na10 H222 73.6(11) . . ?
Na17 Na10 H222 52.3(11) . . ?
Na1 Na10 H222 154.0(11) 2_665 . ?
Na6 Na10 H222 59.4(11) . . ?
H211 Na10 H222 74.3(14) . . ?
O16W Na10 H371 131.1(10) . . ?
O22W Na10 H371 108.2(9) . . ?
O21W Na10 H371 114.5(9) . . ?
O37W Na10 H371 17.6(10) . . ?
O1W Na10 H371 67.9(9) 2_665 . ?
O38W Na10 H371 72.7(9) . . ?
Na17 Na10 H371 104.4(10) . . ?
Na1 Na10 H371 63.1(10) 2_665 . ?
Na6 Na10 H371 135.1(9) . . ?
H211 Na10 H371 129.3(13) . . ?
H222 Na10 H371 126.4(15) . . ?
O17W Na11 O23W 94.93(8) . . ?
O17W Na11 O24W 148.09(9) . . ?
O23W Na11 O24W 80.80(8) . . ?
O17W Na11 O25W 92.60(8) . . ?
O23W Na11 O25W 82.01(8) . . ?
O24W Na11 O25W 117.75(9) . . ?
O17W Na11 O39W 115.35(10) . 2_676 ?
O23W Na11 O39W 148.09(9) . 2_676 ?
O24W Na11 O39W 78.40(9) . 2_676 ?
O25W Na11 O39W 86.56(10) . 2_676 ?
O17W Na11 O18W 73.49(7) . 1_665 ?
O23W Na11 O18W 95.15(8) . 1_665 ?
O24W Na11 O18W 75.42(8) . 1_665 ?
O25W Na11 O18W 165.57(9) . 1_665 ?
O39W Na11 O18W 102.66(9) 2_676 1_665 ?
O17W Na11 Na13 113.86(7) . . ?
O23W Na11 Na13 45.10(5) . . ?
O24W Na11 Na13 43.56(5) . . ?
O25W Na11 Na13 120.17(7) . . ?
O39W Na11 Na13 121.75(9) 2_676 . ?
O18W Na11 Na13 64.37(6) 1_665 . ?
O17W Na11 Na8 41.68(5) . 1_665 ?
O23W Na11 Na8 115.82(6) . 1_665 ?
O24W Na11 Na8 112.31(7) . 1_665 ?
O25W Na11 Na8 129.00(7) . 1_665 ?
O39W Na11 Na8 94.48(7) 2_676 1_665 ?
O18W Na11 Na8 40.24(5) 1_665 1_665 ?
Na13 Na11 Na8 102.28(4) . 1_665 ?
O17W Na11 Na15 126.12(6) . 2_576 ?
O23W Na11 Na15 68.07(6) . 2_576 ?
O24W Na11 Na15 81.78(6) . 2_576 ?
O25W Na11 Na15 36.58(6) . 2_576 ?
O39W Na11 Na15 85.14(7) 2_676 2_576 ?
O18W Na11 Na15 153.71(6) 1_665 2_576 ?
Na13 Na11 Na15 90.06(4) . 2_576 ?
Na8 Na11 Na15 165.58(4) 1_665 2_576 ?
O17W Na11 H171 14.9(8) . . ?
O23W Na11 H171 80.6(8) . . ?
O24W Na11 H171 139.6(8) . . ?
O25W Na11 H171 94.6(8) . . ?
O39W Na11 H171 130.1(9) 2_676 . ?
O18W Na11 H171 70.9(8) 1_665 . ?
Na13 Na11 H171 100.4(8) . . ?
Na8 Na11 H171 48.0(8) 1_665 . ?
Na15 Na11 H171 122.9(8) 2_576 . ?
O17W Na11 H242 164.1(10) . . ?
O23W Na11 H242 82.9(9) . . ?
O24W Na11 H242 16.0(10) . . ?
O25W Na11 H242 102.6(10) . . ?
O39W Na11 H242 70.6(9) 2_676 . ?
O18W Na11 H242 91.0(10) 1_665 . ?
Na13 Na11 H242 54.3(9) . . ?
Na8 Na11 H242 125.8(10) 1_665 . ?
Na15 Na11 H242 67.7(10) 2_576 . ?
H171 Na11 H242 154.2(12) . . ?
O41W Na12 O26W 167.51(8) . . ?
O41W Na12 O19W 104.39(9) . . ?
O26W Na12 O19W 82.31(8) . . ?
O41W Na12 O28W 94.96(8) . . ?
O26W Na12 O28W 78.61(7) . . ?
O19W Na12 O28W 160.65(9) . . ?
O41W Na12 O29W 84.67(8) . . ?
O26W Na12 O29W 84.48(8) . . ?
O19W Na12 O29W 92.85(9) . . ?
O28W Na12 O29W 88.55(7) . . ?
O41W Na12 O27W 100.30(9) . . ?
O26W Na12 O27W 89.84(8) . . ?
O19W Na12 O27W 92.12(9) . . ?
O28W Na12 O27W 84.64(8) . . ?
O29W Na12 O27W 171.88(8) . . ?
O41W Na12 Na14 94.13(6) . . ?
O26W Na12 Na14 73.78(6) . . ?
O19W Na12 Na14 132.09(7) . . ?
O28W Na12 Na14 44.09(5) . . ?
O29W Na12 Na14 44.79(5) . . ?
O27W Na12 Na14 127.85(7) . . ?
O41W Na12 Na9 147.10(7) . . ?
O26W Na12 Na9 37.31(5) . . ?
O19W Na12 Na9 45.15(6) . . ?
O28W Na12 Na9 115.92(6) . . ?
O29W Na12 Na9 85.04(6) . . ?
O27W Na12 Na9 93.95(7) . . ?
Na14 Na12 Na9 100.26(3) . . ?
O41W Na12 H192 90.6(16) . . ?
O26W Na12 H192 94.7(16) . . ?
O19W Na12 H192 15.1(16) . . ?
O28W Na12 H192 171.4(16) . . ?
O29W Na12 H192 85.5(16) . . ?
O27W Na12 H192 100.8(16) . . ?
Na14 Na12 H192 129.1(16) . . ?
Na9 Na12 H192 57.4(16) . . ?
O41W Na12 H282 108.8(10) . . ?
O26W Na12 H282 67.8(10) . . ?
O19W Na12 H282 144.3(10) . . ?
O28W Na12 H282 19.2(10) . . ?
O29W Na12 H282 102.8(10) . . ?
O27W Na12 H282 69.6(10) . . ?
Na14 Na12 H282 58.3(10) . . ?
Na9 Na12 H282 104.0(10) . . ?
H192 Na12 H282 159.4(19) . . ?
O20W Na13 O24W 105.50(8) . . ?
O20W Na13 O42W 128.20(8) . . ?
O24W Na13 O42W 125.31(9) . . ?
O20W Na13 O23W 96.36(8) . . ?
O24W Na13 O23W 84.93(8) . . ?
O42W Na13 O23W 80.17(7) . . ?
O20W Na13 O40W 100.02(8) . . ?
O24W Na13 O40W 88.15(8) . . ?
O42W Na13 O40W 91.68(7) . . ?
O23W Na13 O40W 163.40(9) . . ?
O20W Na13 Na11 126.29(6) . . ?
O24W Na13 Na11 46.90(6) . . ?
O42W Na13 Na11 87.99(6) . . ?
O23W Na13 Na11 46.53(6) . . ?
O40W Na13 Na11 119.33(7) . . ?
O20W Na13 Na9 35.78(5) . . ?
O24W Na13 Na9 132.72(7) . . ?
O42W Na13 Na9 100.52(6) . . ?
O23W Na13 Na9 116.85(6) . . ?
O40W Na13 Na9 78.70(6) . . ?
Na11 Na13 Na9 160.10(4) . . ?
O20W Na13 H202 17.6(10) . . ?
O24W Na13 H202 89.7(10) . . ?
O42W Na13 H202 144.9(10) . . ?
O23W Na13 H202 103.1(9) . . ?
O40W Na13 H202 91.9(9) . . ?
Na11 Na13 H202 119.9(9) . . ?
Na9 Na13 H202 46.4(9) . . ?
O43W Na14 O44W 173.15(9) . . ?
O43W Na14 O46W 95.34(12) . . ?
O44W Na14 O46W 81.07(12) . . ?
O43W Na14 O45W 90.03(8) . . ?
O44W Na14 O45W 84.02(8) . . ?
O46W Na14 O45W 87.78(13) . . ?
O43W Na14 O28W 97.79(8) . . ?
O44W Na14 O28W 88.07(8) . . ?
O46W Na14 O28W 89.84(13) . . ?
O45W Na14 O28W 172.01(9) . . ?
O43W Na14 O29W 82.53(8) . . ?
O44W Na14 O29W 101.04(9) . . ?
O46W Na14 O29W 177.87(12) . . ?
O45W Na14 O29W 92.08(8) . . ?
O28W Na14 O29W 90.58(8) . . ?
O43W Na14 Na20 124.13(9) . . ?
O44W Na14 Na20 49.04(9) . . ?
O46W Na14 Na20 57.45(12) . . ?
O45W Na14 Na20 46.57(8) . . ?
O28W Na14 Na20 126.25(8) . . ?
O29W Na14 Na20 123.72(9) . . ?
O43W Na14 Na12 85.97(6) . . ?
O44W Na14 Na12 100.74(7) . . ?
O46W Na14 Na12 133.65(12) . . ?
O45W Na14 Na12 138.57(7) . . ?
O28W Na14 Na12 44.43(5) . . ?
O29W Na14 Na12 46.50(6) . . ?
Na20 Na14 Na12 149.13(8) . . ?
O43W Na14 Na19 135.10(7) . . ?
O44W Na14 Na19 38.05(6) . . ?
O46W Na14 Na19 65.72(10) . . ?
O45W Na14 Na19 51.08(6) . . ?
O28W Na14 Na19 121.10(6) . . ?
O29W Na14 Na19 115.75(7) . . ?
Na20 Na14 Na19 12.11(7) . . ?
Na12 Na14 Na19 137.11(5) . . ?
O43W Na14 H452 101.3 . . ?
O44W Na14 H452 74.4 . . ?
O46W Na14 H452 106.8 . . ?
O45W Na14 H452 23.4 . . ?
O28W Na14 H452 153.2 . . ?
O29W Na14 H452 73.5 . . ?
Na20 Na14 H452 54.5 . . ?
Na12 Na14 H452 118.3 . . ?
Na19 Na14 H452 52.9 . . ?
O25W Na15 O92 90.82(7) 2_576 . ?
O25W Na15 O81 132.64(9) 2_576 2_576 ?
O92 Na15 O81 109.86(6) . 2_576 ?
O25W Na15 O71 137.18(8) 2_576 . ?
O92 Na15 O71 119.48(7) . . ?
O81 Na15 O71 67.90(6) 2_576 . ?
O25W Na15 O91 148.53(8) 2_576 . ?
O92 Na15 O91 58.15(6) . . ?
O81 Na15 O91 69.86(6) 2_576 . ?
O71 Na15 O91 66.16(6) . . ?
O25W Na15 O72 81.63(8) 2_576 . ?
O92 Na15 O72 122.31(7) . . ?
O81 Na15 O72 116.89(7) 2_576 . ?
O71 Na15 O72 57.15(6) . . ?
O91 Na15 O72 109.27(7) . . ?
O25W Na15 O82 76.74(8) 2_576 2_576 ?
O92 Na15 O82 115.45(7) . 2_576 ?
O81 Na15 O82 55.95(6) 2_576 2_576 ?
O71 Na15 O82 110.75(7) . 2_576 ?
O91 Na15 O82 119.19(7) . 2_576 ?
O72 Na15 O82 117.97(8) . 2_576 ?
O25W Na15 P9 118.55(7) 2_576 . ?
O92 Na15 P9 27.77(4) . . ?
O81 Na15 P9 89.91(5) 2_576 . ?
O71 Na15 P9 94.58(5) . . ?
O91 Na15 P9 30.42(4) . . ?
O72 Na15 P9 121.15(6) . . ?
O82 Na15 P9 120.33(6) 2_576 . ?
O25W Na15 P7 108.29(7) 2_576 . ?
O92 Na15 P7 126.11(6) . . ?
O81 Na15 P7 93.40(5) 2_576 . ?
O71 Na15 P7 29.80(4) . . ?
O91 Na15 P7 88.71(5) . . ?
O72 Na15 P7 27.35(4) . . ?
O82 Na15 P7 117.83(6) 2_576 . ?
P9 Na15 P7 110.72(4) . . ?
O25W Na15 P8 103.84(8) 2_576 2_576 ?
O92 Na15 P8 112.15(5) . 2_576 ?
O81 Na15 P8 29.16(4) 2_576 2_576 ?
O71 Na15 P8 92.42(5) . 2_576 ?
O91 Na15 P8 93.77(5) . 2_576 ?
O72 Na15 P8 125.24(6) . 2_576 ?
O82 Na15 P8 27.25(4) 2_576 2_576 ?
P9 Na15 P8 103.95(3) . 2_576 ?
P7 Na15 P8 111.14(3) . 2_576 ?
O25W Na15 Na11 38.23(7) 2_576 2_576 ?
O92 Na15 Na11 83.35(5) . 2_576 ?
O81 Na15 Na11 165.59(6) 2_576 2_576 ?
O71 Na15 Na11 111.28(5) . 2_576 ?
O91 Na15 Na11 123.69(5) . 2_576 ?
O72 Na15 Na11 56.52(5) . 2_576 ?
O82 Na15 Na11 113.81(5) 2_576 2_576 ?
P9 Na15 Na11 104.45(3) . 2_576 ?
P7 Na15 Na11 82.73(3) . 2_576 ?
P8 Na15 Na11 141.00(4) 2_576 2_576 ?
O53W Na16 O54W 89.06(8) . . ?
O53W Na16 O51W 86.41(8) . . ?
O54W Na16 O51W 175.45(9) . . ?
O53W Na16 O50W 175.17(8) . . ?
O54W Na16 O50W 93.36(8) . . ?
O51W Na16 O50W 91.14(8) . . ?
O53W Na16 O52W 88.42(8) . . ?
O54W Na16 O52W 89.40(8) . . ?
O51W Na16 O52W 90.73(8) . . ?
O50W Na16 O52W 95.78(8) . . ?
O53W Na16 O55W 86.63(8) . . ?
O54W Na16 O55W 93.11(8) . . ?
O51W Na16 O55W 86.36(8) . . ?
O50W Na16 O55W 89.07(7) . . ?
O52W Na16 O55W 174.41(9) . . ?
O22W Na17 O22W 180.0 . 2_465 ?
O22W Na17 O21W 105.65(8) . 2_465 ?
O22W Na17 O21W 74.35(8) 2_465 2_465 ?
O22W Na17 O21W 74.35(8) . . ?
O22W Na17 O21W 105.65(8) 2_465 . ?
O21W Na17 O21W 180.00(6) 2_465 . ?
O22W Na17 O27W 89.14(8) . 2_565 ?
O22W Na17 O27W 90.86(8) 2_465 2_565 ?
O21W Na17 O27W 84.22(7) 2_465 2_565 ?
O21W Na17 O27W 95.79(7) . 2_565 ?
O22W Na17 O27W 90.86(8) . 1_455 ?
O22W Na17 O27W 89.14(8) 2_465 1_455 ?
O21W Na17 O27W 95.78(7) 2_465 1_455 ?
O21W Na17 O27W 84.21(7) . 1_455 ?
O27W Na17 O27W 180.00(10) 2_565 1_455 ?
O22W Na17 Na10 38.29(6) . . ?
O22W Na17 Na10 141.72(6) 2_465 . ?
O21W Na17 Na10 140.34(6) 2_465 . ?
O21W Na17 Na10 39.66(6) . . ?
O27W Na17 Na10 80.43(5) 2_565 . ?
O27W Na17 Na10 99.57(5) 1_455 . ?
O22W Na17 Na10 141.71(6) . 2_465 ?
O22W Na17 Na10 38.29(6) 2_465 2_465 ?
O21W Na17 Na10 39.66(6) 2_465 2_465 ?
O21W Na17 Na10 140.34(6) . 2_465 ?
O27W Na17 Na10 99.57(5) 2_565 2_465 ?
O27W Na17 Na10 80.43(5) 1_455 2_465 ?
Na10 Na17 Na10 180.0 . 2_465 ?
O48W Na18 O48W 180.00(7) 2_655 . ?
O48W Na18 O47W 90.95(6) 2_655 . ?
O48W Na18 O47W 89.05(6) . . ?
O48W Na18 O47W 89.05(6) 2_655 2_655 ?
O48W Na18 O47W 90.95(6) . 2_655 ?
O47W Na18 O47W 180.0 . 2_655 ?
O48W Na18 O49W 90.18(6) 2_655 . ?
O48W Na18 O49W 89.82(6) . . ?
O47W Na18 O49W 86.89(6) . . ?
O47W Na18 O49W 93.11(6) 2_655 . ?
O48W Na18 O49W 89.82(6) 2_655 2_655 ?
O48W Na18 O49W 90.18(6) . 2_655 ?
O47W Na18 O49W 93.11(6) . 2_655 ?
O47W Na18 O49W 86.89(6) 2_655 2_655 ?
O49W Na18 O49W 180.0 . 2_655 ?
Na20 Na19 O33W 100.9(2) . . ?
Na20 Na19 O39W 107.4(2) . . ?
O33W Na19 O39W 133.84(16) . . ?
Na20 Na19 O59W 156.6(2) . . ?
O33W Na19 O59W 79.61(12) . . ?
O39W Na19 O59W 87.64(12) . . ?
Na20 Na19 O44W 69.9(2) . . ?
O33W Na19 O44W 97.44(11) . . ?
O39W Na19 O44W 126.13(12) . . ?
O59W Na19 O44W 86.78(10) . . ?
Na20 Na19 O56W 50.73(18) . . ?
O33W Na19 O56W 84.07(11) . . ?
O39W Na19 O56W 86.46(11) . . ?
O59W Na19 O56W 150.86(13) . . ?
O44W Na19 O56W 119.37(13) . . ?
Na20 Na19 O45W 37.41(18) . . ?
O33W Na19 O45W 138.35(14) . . ?
O39W Na19 O45W 77.29(10) . . ?
O59W Na19 O45W 136.72(11) . . ?
O44W Na19 O45W 71.11(9) . . ?
O56W Na19 O45W 69.15(10) . . ?
Na20 Na19 Na7 72.94(18) . . ?
O33W Na19 Na7 39.79(8) . . ?
O39W Na19 Na7 117.76(10) . . ?
O59W Na19 Na7 116.47(9) . . ?
O44W Na19 Na7 112.50(9) . . ?
O56W Na19 Na7 44.33(7) . . ?
O45W Na19 Na7 106.39(9) . . ?
Na20 Na19 Na14 36.10(18) . . ?
O33W Na19 Na14 111.20(11) . . ?
O39W Na19 Na14 113.21(11) . . ?
O59W Na19 Na14 121.63(8) . . ?
O44W Na19 Na14 36.24(6) . . ?
O56W Na19 Na14 86.76(10) . . ?
O45W Na19 Na14 39.01(5) . . ?
Na7 Na19 Na14 101.10(6) . . ?
Na20 Na19 H331 97.8(9) . . ?
O33W Na19 H331 15.3(9) . . ?
O39W Na19 H331 146.9(9) . . ?
O59W Na19 H331 76.5(8) . . ?
O44W Na19 H331 82.3(10) . . ?
O56W Na19 H331 93.4(9) . . ?
O45W Na19 H331 133.3(9) . . ?
Na7 Na19 H331 49.9(9) . . ?
Na14 Na19 H331 99.8(9) . . ?
Na20 Na19 H332 116(2) . . ?
O33W Na19 H332 16(2) . . ?
O39W Na19 H332 120(2) . . ?
O59W Na19 H332 68(2) . . ?
O44W Na19 H332 107(2) . . ?
O56W Na19 H332 90(3) . . ?
O45W Na19 H332 153(2) . . ?
Na7 Na19 H332 48(2) . . ?
Na14 Na19 H332 126(2) . . ?
H331 Na19 H332 27(2) . . ?
Na20 Na19 H391 118.5(12) . . ?
O33W Na19 H391 136.3(11) . . ?
O39W Na19 H391 19.4(12) . . ?
O59W Na19 H391 71.6(12) . . ?
O44W Na19 H391 112.7(12) . . ?
O56W Na19 H391 105.8(12) . . ?
O45W Na19 H391 83.1(11) . . ?
Na7 Na19 H391 134.4(12) . . ?
Na14 Na19 H391 111.8(11) . . ?
H331 Na19 H391 143.5(14) . . ?
H332 Na19 H391 121(3) . . ?
Na20 Na19 H392 116.6 . . ?
O33W Na19 H392 114.5 . . ?
O39W Na19 H392 19.4 . . ?
O59W Na19 H392 83.4 . . ?
O44W Na19 H392 144.1 . . ?
O56W Na19 H392 81.6 . . ?
O45W Na19 H392 93.1 . . ?
Na7 Na19 H392 102.8 . . ?
Na14 Na19 H392 131.1 . . ?
H331 Na19 H392 128.0 . . ?
H332 Na19 H392 101.3 . . ?
H391 Na19 H392 31.7 . . ?
Na19 Na20 O56W 105.7(2) . . ?
Na19 Na20 O45W 125.4(3) . . ?
O56W Na20 O45W 95.05(16) . . ?
Na19 Na20 O44W 84.2(2) . . ?
O56W Na20 O44W 163.8(2) . . ?
O45W Na20 O44W 89.25(13) . . ?
Na19 Na20 O33W 55.50(17) . . ?
O56W Na20 O33W 85.41(13) . . ?
O45W Na20 O33W 178.7(2) . . ?
O44W Na20 O33W 89.98(13) . . ?
Na19 Na20 O46W 143.5(3) . . ?
O56W Na20 O46W 89.05(18) . . ?
O45W Na20 O46W 84.92(17) . . ?
O44W Na20 O46W 75.75(14) . . ?
O33W Na20 O46W 93.87(14) . . ?
Na19 Na20 O39W 51.02(18) . . ?
O56W Na20 O39W 85.21(14) . . ?
O45W Na20 O39W 82.30(12) . . ?
O44W Na20 O39W 110.88(16) . . ?
O33W Na20 O39W 98.96(15) . . ?
O46W Na20 O39W 165.46(18) . . ?
Na19 Na20 Na14 131.8(2) . . ?
O56W Na20 Na14 122.40(19) . . ?
O45W Na20 Na14 51.97(9) . . ?
O44W Na20 Na14 50.11(8) . . ?
O33W Na20 Na14 126.78(13) . . ?
O46W Na20 Na14 48.55(9) . . ?
O39W Na20 Na14 125.25(12) . . ?
Na19 Na20 Na7 89.81(19) . . ?
O56W Na20 Na7 46.53(10) . . ?
O45W Na20 Na7 136.43(16) . . ?
O44W Na20 Na7 122.38(12) . . ?
O33W Na20 Na7 43.50(7) . . ?
O46W Na20 Na7 76.29(10) . . ?
O39W Na20 Na7 108.67(11) . . ?
Na14 Na20 Na7 124.81(12) . . ?
Na19 Na20 H452 104.6 . . ?
O56W Na20 H452 113.2 . . ?
O45W Na20 H452 23.2 . . ?
O44W Na20 H452 75.5 . . ?
O33W Na20 H452 157.1 . . ?
O46W Na20 H452 99.5 . . ?
O39W Na20 H452 70.8 . . ?
Na14 Na20 H452 55.3 . . ?
Na7 Na20 H452 158.6 . . ?
Na19 Na20 H562 124.9(14) . . ?
O56W Na20 H562 19.2(14) . . ?
O45W Na20 H562 82.7(13) . . ?
O44W Na20 H562 148.6(14) . . ?
O33W Na20 H562 97.4(13) . . ?
O46W Na20 H562 73.4(14) . . ?
O39W Na20 H562 98.1(13) . . ?
Na14 Na20 H562 103.2(14) . . ?
Na7 Na20 H562 54.4(13) . . ?
H452 Na20 H562 104.2 . . ?
Na1 O1W Na10 111.36(9) . 2_665 ?
Na1 O1W H1W1 122(3) . . ?
Na10 O1W H1W1 115(3) 2_665 . ?
Na1 O1W H1W2 101(5) . . ?
Na10 O1W H1W2 110(5) 2_665 . ?
H1W1 O1W H1W2 95(5) . . ?
Na3 O2W Na2 89.93(7) . . ?
Na3 O2W H2W1 108(3) . . ?
Na2 O2W H2W1 117(3) . . ?
Na3 O2W H2W2 128(4) . . ?
Na2 O2W H2W2 98(4) . . ?
H2W1 O2W H2W2 114(5) . . ?
Na3 O3W Na4 80.61(6) . . ?
Na3 O3W H3W2 101(3) . . ?
Na4 O3W H3W2 139(3) . . ?
Na3 O3W H3W1 100(3) . . ?
Na4 O3W H3W1 124(3) . . ?
H3W2 O3W H3W1 96(4) . . ?
Na4 O4W Na3 82.85(6) . . ?
Na4 O4W H4W1 103(3) . . ?
Na3 O4W H4W1 109(3) . . ?
Na4 O4W H4W2 138(3) . . ?
Na3 O4W H4W2 103(3) . . ?
H4W1 O4W H4W2 114(4) . . ?
Na4 O5W Na3 80.13(6) . . ?
Na4 O5W H5W1 135(3) . . ?
Na3 O5W H5W1 102(3) . . ?
Na4 O5W H5W2 117(3) . . ?
Na3 O5W H5W2 100(3) . . ?
H5W1 O5W H5W2 107(4) . . ?
Na4 O6W Na4 84.76(7) . 2 ?
Na4 O6W H6W1 124(3) . . ?
Na4 O6W H6W1 115(3) 2 . ?
Na4 O6W H6W2 112(3) . . ?
Na4 O6W H6W2 119(3) 2 . ?
H6W1 O6W H6W2 103(4) . . ?
Na4 O7W Na6 125.93(9) . 1_545 ?
Na4 O7W H7W1 126(3) . . ?
Na6 O7W H7W1 91(3) 1_545 . ?
Na4 O7W H7W2 92(3) . . ?
Na6 O7W H7W2 118(3) 1_545 . ?
H7W1 O7W H7W2 104(4) . . ?
Na3 O8W Na5 107.08(8) . . ?
Na3 O8W H8W1 99(3) . . ?
Na5 O8W H8W1 121(3) . . ?
Na3 O8W H8W2 113(3) . . ?
Na5 O8W H8W2 109(3) . . ?
H8W1 O8W H8W2 108(4) . . ?
Na5 O9W Na7 92.49(8) . . ?
Na5 O9W H9W1 106(3) . . ?
Na7 O9W H9W1 115(3) . . ?
Na5 O9W H9W2 107.5(18) . . ?
Na7 O9W H9W2 117.5(17) . . ?
H9W1 O9W H9W2 115(4) . . ?
Na5 O10W Na7 87.55(8) . . ?
Na5 O10W H101 118(4) . . ?
Na7 O10W H101 98(3) . . ?
Na5 O10W H102 133(3) . . ?
Na7 O10W H102 110(3) . . ?
H101 O10W H102 103(4) . . ?
Na7 O11W Na5 78.10(10) . . ?
Na7 O11W H111 129(3) . . ?
Na5 O11W H111 83(3) . . ?
Na7 O11W H112 131(4) . . ?
Na5 O11W H112 114(4) . . ?
H111 O11W H112 100(5) . . ?
Na5 O12W Na8 96.13(8) . . ?
Na5 O12W H121 98(3) . . ?
Na8 O12W H121 103(3) . . ?
Na5 O12W H122 133(3) . . ?
Na8 O12W H122 116(3) . . ?
H121 O12W H122 106(4) . . ?
Na5 O13W Na8 101.05(8) . . ?
Na5 O13W H131 100(4) . . ?
Na8 O13W H131 124(4) . . ?
Na5 O13W H132 108(3) . . ?
Na8 O13W H132 118(3) . . ?
H131 O13W H132 103(5) . . ?
Na6 O14W Na9 96.53(8) . . ?
Na6 O14W H141 113(2) . . ?
Na9 O14W H141 109(2) . . ?
Na6 O14W H142 110(3) . . ?
Na9 O14W H142 127(3) . . ?
H141 O14W H142 101(4) . . ?
Na6 O15W Na9 98.71(9) . . ?
Na6 O15W H151 105(4) . . ?
Na9 O15W H151 107(4) . . ?
Na6 O15W H152 119(3) . . ?
Na9 O15W H152 126(3) . . ?
H151 O15W H152 99(5) . . ?
Na10 O16W Na6 114.80(8) . . ?
Na10 O16W H161 108(3) . . ?
Na6 O16W H161 120(3) . . ?
Na10 O16W H162 109(3) . . ?
Na6 O16W H162 98(3) . . ?
H161 O16W H162 107(4) . . ?
Na11 O17W Na8 99.11(8) . 1_665 ?
Na11 O17W H171 104(3) . . ?
Na8 O17W H171 105(3) 1_665 . ?
Na11 O17W H172 115(2) . . ?
Na8 O17W H172 128(2) 1_665 . ?
H171 O17W H172 104(4) . . ?
Na8 O18W Na11 94.48(7) . 1_445 ?
Na8 O18W H181 115(3) . . ?
Na11 O18W H181 125(3) 1_445 . ?
Na8 O18W H182 116(3) . . ?
Na11 O18W H182 105(3) 1_445 . ?
H181 O18W H182 101(4) . . ?
Na12 O19W Na9 95.33(8) . . ?
Na12 O19W H191 110(3) . . ?
Na9 O19W H191 108(3) . . ?
Na12 O19W H192 97(6) . . ?
Na9 O19W H192 139(6) . . ?
H191 O19W H192 104(7) . . ?
Na13 O20W Na9 109.46(8) . . ?
Na13 O20W H201 121(3) . . ?
Na9 O20W H201 111(3) . . ?
Na13 O20W H202 101(3) . . ?
Na9 O20W H202 112(3) . . ?
H201 O20W H202 102(4) . . ?
Na10 O21W Na17 100.04(8) . . ?
Na10 O21W H211 98(3) . . ?
Na17 O21W H211 108(3) . . ?
Na10 O21W H212 119(3) . . ?
Na17 O21W H212 125(3) . . ?
H211 O21W H212 103(4) . . ?
Na17 O22W Na10 105.66(9) . . ?
Na17 O22W H221 117(3) . . ?
Na10 O22W H221 116(3) . . ?
Na17 O22W H222 123(3) . . ?
Na10 O22W H222 90(3) . . ?
H221 O22W H222 102(4) . . ?
Na13 O23W Na11 88.37(7) . . ?
Na13 O23W H231 121(3) . . ?
Na11 O23W H231 119(3) . . ?
Na13 O23W H232 115(2) . . ?
Na11 O23W H232 117(2) . . ?
H231 O23W H232 98(4) . . ?
Na13 O24W Na11 89.54(8) . . ?
Na13 O24W H241 117(4) . . ?
Na11 O24W H241 105(4) . . ?
Na13 O24W H242 126(3) . . ?
Na11 O24W H242 96(3) . . ?
H241 O24W H242 113(5) . . ?
Na15 O25W Na11 105.19(10) 2_576 . ?
Na15 O25W H251 66(4) 2_576 . ?
Na11 O25W H251 162(4) . . ?
Na15 O25W H252 120(3) 2_576 . ?
Na11 O25W H252 112(3) . . ?
H251 O25W H252 85(4) . . ?
Na9 O26W Na12 105.07(8) . . ?
Na9 O26W H261 125(3) . . ?
Na12 O26W H261 103(3) . . ?
Na9 O26W H262 111(3) . . ?
Na12 O26W H262 108(3) . . ?
H261 O26W H262 104(4) . . ?
Na12 O27W Na17 130.43(10) . 1_655 ?
Na12 O27W H271 109(3) . . ?
Na17 O27W H271 96(3) 1_655 . ?
Na12 O27W H272 125(3) . . ?
Na17 O27W H272 92(3) 1_655 . ?
H271 O27W H272 97(4) . . ?
Na14 O28W Na12 91.48(7) . . ?
Na14 O28W H281 105(3) . . ?
Na12 O28W H281 129(3) . . ?
Na14 O28W H282 132(3) . . ?
Na12 O28W H282 96(3) . . ?
H281 O28W H282 107(4) . . ?
Na14 O29W Na12 88.71(7) . . ?
Na14 O29W H291 127(3) . . ?
Na12 O29W H291 113(3) . . ?
Na14 O29W H292 106(3) . . ?
Na12 O29W H292 120(3) . . ?
H291 O29W H292 104(4) . . ?
Na6 O30W H301 121(3) . . ?
Na6 O30W H302 105(5) . . ?
H301 O30W H302 113(5) . . ?
Na6 O31W H311 116(3) . . ?
Na6 O31W H312 124(3) . . ?
H311 O31W H312 100(4) . . ?
Na7 O32W H321 119(3) . . ?
Na7 O32W H322 134(4) . . ?
H321 O32W H322 104(5) . . ?
Na19 O33W Na7 103.79(13) . . ?
Na19 O33W Na20 23.56(9) . . ?
Na7 O33W Na20 86.97(13) . . ?
Na19 O33W H331 113(3) . . ?
Na7 O33W H331 115(3) . . ?
Na20 O33W H331 107(3) . . ?
Na19 O33W H332 94(9) . . ?
Na7 O33W H332 114(9) . . ?
Na20 O33W H332 116(9) . . ?
H331 O33W H332 115(9) . . ?
Na8 O34W H341 103(3) . . ?
Na8 O34W H342 107(3) . . ?
H341 O34W H342 107(4) . . ?
Na8 O35W H351 105(3) . . ?
Na8 O35W H352 108.5 . . ?
H351 O35W H352 107.6 . . ?
Na9 O36W H361 127(3) . . ?
Na9 O36W H362 127(5) . . ?
H361 O36W H362 103(6) . . ?
Na10 O37W H371 93(3) . . ?
Na10 O37W H372 100(3) . . ?
H371 O37W H372 109(4) . . ?
Na10 O38W H381 121.6 . . ?
Na10 O38W H382 107.3 . . ?
H381 O38W H382 102.5 . . ?
Na19 O39W Na11 139.01(16) . 2_676 ?
Na19 O39W Na20 21.63(8) . . ?
Na11 O39W Na20 118.98(14) 2_676 . ?
Na19 O39W H391 101(3) . . ?
Na11 O39W H391 89(3) 2_676 . ?
Na20 O39W H391 114(3) . . ?
Na19 O39W H392 78.9 . . ?
Na11 O39W H392 133.5 2_676 . ?
Na20 O39W H392 90.6 . . ?
H391 O39W H392 111.9 . . ?
Na13 O40W H401 106(2) . . ?
Na13 O40W H402 125(3) . . ?
H401 O40W H402 106(4) . . ?
Na12 O41W H411 126(3) . . ?
Na12 O41W H412 114(3) . . ?
H411 O41W H412 111(4) . . ?
Na13 O42W H421 123(3) . . ?
Na13 O42W H422 131(2) . . ?
H421 O42W H422 105(4) . . ?
Na14 O43W H431 115(2) . . ?
Na14 O43W H432 118(4) . . ?
H431 O43W H432 110(4) . . ?
Na20 O44W Na14 80.85(12) . . ?
Na20 O44W Na19 25.93(10) . . ?
Na14 O44W Na19 105.70(10) . . ?
Na20 O44W H441 120(3) . . ?
Na14 O44W H441 113(3) . . ?
Na19 O44W H441 115(3) . . ?
Na20 O44W H442 124(4) . . ?
Na14 O44W H442 122(4) . . ?
Na19 O44W H442 103(4) . . ?
H441 O44W H442 98(4) . . ?
Na20 O45W Na14 81.46(11) . . ?
Na20 O45W Na19 17.14(10) . . ?
Na14 O45W Na19 89.91(8) . . ?
Na20 O45W H451 129(4) . . ?
Na14 O45W H451 109(4) . . ?
Na19 O45W H451 139(4) . . ?
Na20 O45W H452 100.0 . . ?
Na14 O45W H452 90.9 . . ?
Na19 O45W H452 85.0 . . ?
H451 O45W H452 128.6 . . ?
Na14 O46W Na20 74.00(11) . . ?
Na14 O46W H461 144.8 . . ?
Na20 O46W H461 132.2 . . ?
Na18 O47W H471 108(2) . . ?
Na18 O47W H472 127(3) . . ?
H471 O47W H472 103(3) . . ?
Na18 O48W H481 118(2) . . ?
Na18 O48W H482 113(2) . . ?
H481 O48W H482 98(3) . . ?
Na18 O49W H491 124(2) . . ?
Na18 O49W H492 105(3) . . ?
H491 O49W H492 99(4) . . ?
Na16 O50W H501 108(3) . . ?
Na16 O50W H502 121(3) . . ?
H501 O50W H502 100(4) . . ?
Na16 O51W H511 107(3) . . ?
Na16 O51W H512 122(3) . . ?
H511 O51W H512 103(4) . . ?
Na16 O52W H521 115(4) . . ?
Na16 O52W H522 121(4) . . ?
H521 O52W H522 108(5) . . ?
Na16 O53W H531 108(3) . . ?
Na16 O53W H532 126(3) . . ?
H531 O53W H532 101(4) . . ?
Na16 O54W H541 107(3) . . ?
Na16 O54W H542 118(3) . . ?
H541 O54W H542 105(4) . . ?
Na16 O55W H551 107(4) . . ?
Na16 O55W H552 130(4) . . ?
H551 O55W H552 100(5) . . ?
Na20 O56W Na7 96.88(13) . . ?
Na20 O56W Na19 23.58(11) . . ?
Na7 O56W Na19 90.12(10) . . ?
Na20 O56W H561 125(4) . . ?
Na7 O56W H561 111(3) . . ?
Na19 O56W H561 108(4) . . ?
Na20 O56W H562 113(4) . . ?
Na7 O56W H562 102(4) . . ?
Na19 O56W H562 136(4) . . ?
H561 O56W H562 106(5) . . ?
H571 O57W H572 112(4) . . ?
O58' O58W H581 69(4) . . ?
O58' O58W H582 178(4) . . ?
H581 O58W H582 110(5) . . ?
O58W O58' H581 46(3) . . ?
Na19 O59W H591 123(3) . . ?
Na19 O59W H592 109(3) . . ?
H591 O59W H592 102(4) . . ?
H601 O60W H602 100(5) . . ?
H611 O61W H612 107(5) . . ?

loop_
_geom_bond_atom_site_label_1
_geom_bond_atom_site_label_2
_geom_bond_distance
_geom_bond_site_symmetry_2
_geom_bond_publ_flag
P1 O12 1.5090(19) . ?
P1 O13 1.5113(18) . ?
P1 O14 1.5119(19) . ?
P1 O11 1.6164(16) . ?
P1 Na1 3.1795(11) . ?
P2 O22 1.5076(18) . ?
P2 O24 1.5129(16) . ?
P2 O23 1.5247(17) . ?
P2 O21 1.6267(15) . ?
P2 Na2 3.1218(10) . ?
P3 O33 1.493(2) . ?
P3 O34 1.513(2) . ?
P3 O32 1.5161(17) . ?
P3 O31 1.6014(15) . ?
P3 Na1 3.2184(11) . ?
P4 O43 1.5063(17) . ?
P4 O44 1.5128(17) . ?
P4 O42 1.5199(17) . ?
P4 O41 1.6229(15) . ?
P4 Na2 3.1041(11) . ?
P5 O53 1.489(2) . ?
P5 O54 1.498(2) . ?
P5 O52 1.507(3) . ?
P5 O52' 1.576(6) . ?
P5 O51 1.6168(15) . ?
P5 Na1 3.1786(11) . ?
P6 O64 1.498(2) . ?
P6 O63 1.5096(19) . ?
P6 O62 1.531(2) . ?
P6 O61 1.6144(15) . ?
P6 Na2 3.2054(11) . ?
O11 C1 1.431(3) . ?
O11 Na1 2.4736(18) . ?
O12 Na1 2.537(2) . ?
O21 C2 1.431(3) . ?
O21 Na2 2.5259(18) . ?
O22 Na3 2.2987(19) . ?
O22 Na2 2.4370(19) . ?
O31 C3 1.437(3) . ?
O31 Na1 2.4845(18) . ?
O32 Na1 2.5931(19) . ?
O41 C4 1.430(3) . ?
O41 Na2 2.4096(18) . ?
O42 Na2 2.5181(19) . ?
O51 C5 1.434(3) . ?
O51 Na1 2.4853(18) . ?
O52 O52' 0.796(6) . ?
O52 Na1 2.555(3) . ?
O52' Na1 2.426(5) . ?
O61 C6 1.433(3) . ?
O61 Na2 2.4463(18) . ?
O63 Na2 2.624(2) . ?
C1 C2 1.536(3) . ?
C1 C6 1.540(3) . ?
C1 H1 0.96(3) . ?
C2 C3 1.535(3) . ?
C2 H2 0.95(3) . ?
C3 C4 1.537(3) . ?
C3 H3 1.00(3) . ?
C4 C5 1.535(3) . ?
C4 H4 0.94(3) . ?
C5 C6 1.534(3) . ?
C5 H5 0.96(3) . ?
C6 H6 0.96(3) . ?
P7 O72 1.5009(18) . ?
P7 O74 1.5135(17) . ?
P7 O73 1.5144(18) . ?
P7 O71 1.6080(15) . ?
P7 Na15 3.1893(11) . ?
P8 O82 1.5016(19) . ?
P8 O83 1.5116(17) . ?
P8 O84 1.5126(18) . ?
P8 O81 1.6190(15) . ?
P8 Na15 3.2399(11) 2_576 ?
P9 O92 1.5141(17) . ?
P9 O94 1.5185(16) . ?
P9 O93 1.5187(17) . ?
P9 O91 1.6179(15) . ?
P9 Na15 3.1633(11) . ?
O71 C7 1.432(3) . ?
O71 Na15 2.4977(18) . ?
O72 Na15 2.508(2) . ?
O81 C8 1.428(3) . ?
O81 Na15 2.4704(18) 2_576 ?
O82 Na15 2.649(2) 2_576 ?
O91 C9 1.429(3) . ?
O91 Na15 2.5008(19) . ?
O92 Na15 2.4528(18) . ?
C7 C8 1.534(3) . ?
C7 C9 1.537(3) 2_576 ?
C7 H7 0.96(3) . ?
C8 C9 1.539(3) . ?
C8 H8 0.93(3) . ?
C9 C7 1.537(3) 2_576 ?
C9 H9 0.97(3) . ?
Na1 O1W 2.403(2) . ?
Na1 Na10 4.0617(16) 2_665 ?
Na2 O2W 2.452(2) . ?
Na2 Na3 3.4302(13) . ?
Na3 O8W 2.352(2) . ?
Na3 O2W 2.402(2) . ?
Na3 O4W 2.410(2) . ?
Na3 O3W 2.444(2) . ?
Na3 O5W 2.474(2) . ?
Na3 Na4 3.1846(13) . ?
Na3 Na5 3.8185(16) . ?
Na3 H8W1 2.62(4) . ?
Na4 O6W 2.361(2) . ?
Na4 O7W 2.371(2) . ?
Na4 O4W 2.403(2) . ?
Na4 O6W 2.470(2) 2 ?
Na4 O5W 2.473(2) . ?
Na4 O3W 2.479(2) . ?
Na4 Na4 3.2577(19) 2 ?
Na4 H4W1 2.68(4) . ?
Na4 H7W2 2.57(4) . ?
Na5 O9W 2.362(3) . ?
Na5 O13W 2.375(3) . ?
Na5 O10W 2.387(2) . ?
Na5 O8W 2.395(2) . ?
Na5 O12W 2.461(2) . ?
Na5 O11W 3.011(4) . ?
Na5 Na7 3.4237(16) . ?
Na5 Na8 3.6694(15) . ?
Na5 H121 2.65(3) . ?
Na5 H131 2.65(6) . ?
Na6 O15W 2.338(2) . ?
Na6 O31W 2.371(2) . ?
Na6 O14W 2.410(2) . ?
Na6 O30W 2.468(2) . ?
Na6 O7W 2.480(2) 1_565 ?
Na6 O16W 2.491(2) . ?
Na6 Na9 3.6302(14) . ?
Na6 Na10 4.1562(16) . ?
Na6 H151 2.66(5) . ?
Na7 O32W 2.290(3) . ?
Na7 O11W 2.365(3) . ?
Na7 O9W 2.378(2) . ?
Na7 O33W 2.403(3) . ?
Na7 O56W 2.548(3) . ?
Na7 O10W 2.558(3) . ?
Na7 Na20 3.486(3) . ?
Na7 Na19 3.647(2) . ?
Na8 O18W 2.368(2) . ?
Na8 O13W 2.378(2) . ?
Na8 O34W 2.435(2) . ?
Na8 O17W 2.461(2) 1_445 ?
Na8 O12W 2.471(2) . ?
Na8 O35W 2.517(2) . ?
Na8 Na11 3.6544(16) 1_445 ?
Na9 O36W 2.274(3) . ?
Na9 O26W 2.370(2) . ?
Na9 O20W 2.372(2) . ?
Na9 O15W 2.446(2) . ?
Na9 O14W 2.455(2) . ?
Na9 O19W 2.688(3) . ?
Na9 Na12 3.7746(14) . ?
Na9 Na13 3.8256(15) . ?
Na10 O16W 2.442(2) . ?
Na10 O22W 2.454(3) . ?
Na10 O21W 2.472(3) . ?
Na10 O37W 2.510(2) . ?
Na10 O1W 2.515(3) 2_665 ?
Na10 O38W 2.526(3) . ?
Na10 Na17 3.8131(13) . ?
Na10 Na1 4.0618(16) 2_665 ?
Na10 H211 2.67(4) . ?
Na10 H222 2.67(5) . ?
Na10 H371 2.67(4) . ?
Na11 O17W 2.340(2) . ?
Na11 O23W 2.441(2) . ?
Na11 O24W 2.455(2) . ?
Na11 O25W 2.493(3) . ?
Na11 O39W 2.560(3) 2_676 ?
Na11 O18W 2.604(2) 1_665 ?
Na11 Na13 3.3620(16) . ?
Na11 Na8 3.6544(16) 1_665 ?
Na11 Na15 3.8876(16) 2_576 ?
Na11 H171 2.59(4) . ?
Na11 H242 2.64(4) . ?
Na12 O41W 2.355(2) . ?
Na12 O26W 2.386(2) . ?
Na12 O19W 2.412(2) . ?
Na12 O28W 2.441(2) . ?
Na12 O29W 2.529(2) . ?
Na12 O27W 2.561(3) . ?
Na12 Na14 3.4861(15) . ?
Na12 H192 2.58(7) . ?
Na12 H282 2.68(4) . ?
Na13 O20W 2.313(2) . ?
Na13 O24W 2.317(2) . ?
Na13 O42W 2.345(2) . ?
Na13 O23W 2.382(2) . ?
Na13 O40W 2.384(2) . ?
Na13 H202 2.58(4) . ?
Na14 O43W 2.317(2) . ?
Na14 O44W 2.360(2) . ?
Na14 O46W 2.368(3) . ?
Na14 O45W 2.419(2) . ?
Na14 O28W 2.427(2) . ?
Na14 O29W 2.457(2) . ?
Na14 Na20 3.037(4) . ?
Na14 Na19 3.843(3) . ?
Na14 H452 2.6532 . ?
Na15 O25W 2.401(3) 2_576 ?
Na15 O81 2.4703(18) 2_576 ?
Na15 O82 2.649(2) 2_576 ?
Na15 P8 3.2399(11) 2_576 ?
Na15 Na11 3.8876(16) 2_576 ?
Na16 O53W 2.380(2) . ?
Na16 O54W 2.389(2) . ?
Na16 O51W 2.406(2) . ?
Na16 O50W 2.426(2) . ?
Na16 O52W 2.451(2) . ?
Na16 O55W 2.520(3) . ?
Na17 O22W 2.331(2) . ?
Na17 O22W 2.331(2) 2_465 ?
Na17 O21W 2.505(2) 2_465 ?
Na17 O21W 2.505(2) . ?
Na17 O27W 2.789(3) 2_565 ?
Na17 O27W 2.789(3) 1_455 ?
Na17 Na10 3.8132(13) 2_465 ?
Na18 O48W 2.3757(17) 2_655 ?
Na18 O48W 2.3757(17) . ?
Na18 O47W 2.4545(19) . ?
Na18 O47W 2.4545(19) 2_655 ?
Na18 O49W 2.5070(18) . ?
Na18 O49W 2.5070(18) 2_655 ?
Na19 Na20 1.081(4) . ?
Na19 O33W 2.229(4) . ?
Na19 O39W 2.280(4) . ?
Na19 O59W 2.445(3) . ?
Na19 O44W 2.461(3) . ?
Na19 O56W 2.603(4) . ?
Na19 O45W 2.990(3) . ?
Na19 H331 2.62(4) . ?
Na19 H332 2.36(10) . ?
Na19 H391 2.60(5) . ?
Na19 H392 2.2611 . ?
Na20 O56W 2.093(5) . ?
Na20 O45W 2.230(4) . ?
Na20 O44W 2.323(4) . ?
Na20 O33W 2.656(5) . ?
Na20 O46W 2.663(5) . ?
Na20 O39W 2.800(5) . ?
Na20 H452 2.6256 . ?
Na20 H562 2.59(6) . ?
O1W Na10 2.515(3) 2_665 ?
O1W H1W1 0.77(4) . ?
O1W H1W2 0.86(7) . ?
O2W H2W1 0.82(5) . ?
O2W H2W2 0.82(6) . ?
O3W H3W2 0.87(5) . ?
O3W H3W1 0.88(5) . ?
O4W H4W1 0.76(4) . ?
O4W H4W2 0.79(4) . ?
O5W H5W1 0.87(5) . ?
O5W H5W2 0.75(4) . ?
O6W Na4 2.470(2) 2 ?
O6W H6W1 0.76(4) . ?
O6W H6W2 0.73(4) . ?
O7W Na6 2.480(2) 1_545 ?
O7W H7W1 0.73(4) . ?
O7W H7W2 0.90(5) . ?
O8W H8W1 0.83(5) . ?
O8W H8W2 0.83(4) . ?
O9W H9W1 0.93(6) . ?
O9W H9W2 1.03(3) . ?
O10W H101 0.80(5) . ?
O10W H102 0.83(5) . ?
O11W H111 0.81(5) . ?
O11W H112 0.67(5) . ?
O12W H121 0.71(4) . ?
O12W H122 0.82(4) . ?
O13W H131 0.83(6) . ?
O13W H132 0.83(5) . ?
O14W H141 0.78(4) . ?
O14W H142 0.80(4) . ?
O15W H151 0.80(5) . ?
O15W H152 0.80(5) . ?
O16W H161 0.83(5) . ?
O16W H162 0.74(4) . ?
O17W Na8 2.461(2) 1_665 ?
O17W H171 0.69(4) . ?
O17W H172 0.87(4) . ?
O18W Na11 2.604(2) 1_445 ?
O18W H181 0.82(5) . ?
O18W H182 0.85(5) . ?
O19W H191 0.86(6) . ?
O19W H192 0.68(7) . ?
O20W H201 0.81(4) . ?
O20W H202 0.80(4) . ?
O21W H211 0.71(4) . ?
O21W H212 0.95(5) . ?
O22W H221 1.03(5) . ?
O22W H222 1.05(5) . ?
O23W H231 0.80(4) . ?
O23W H232 0.84(4) . ?
O24W H241 0.80(6) . ?
O24W H242 0.73(5) . ?
O25W Na15 2.401(3) 2_576 ?
O25W H251 0.75(5) . ?
O25W H252 0.86(5) . ?
O26W H261 0.87(5) . ?
O26W H262 0.84(4) . ?
O27W Na17 2.789(3) 1_655 ?
O27W H271 0.79(4) . ?
O27W H272 0.85(5) . ?
O28W H281 0.72(4) . ?
O28W H282 0.88(5) . ?
O29W H291 0.97(5) . ?
O29W H292 0.81(5) . ?
O30W H301 0.74(4) . ?
O30W H302 0.81(7) . ?
O31W H311 0.79(4) . ?
O31W H312 0.83(4) . ?
O32W H321 0.83(5) . ?
O32W H322 0.62(4) . ?
O33W H331 0.75(4) . ?
O33W H332 0.64(10) . ?
O34W H341 0.79(4) . ?
O34W H342 0.76(4) . ?
O35W H351 0.78(4) . ?
O35W H352 0.8454 . ?
O36W H361 0.81(5) . ?
O36W H362 0.73(7) . ?
O37W H371 0.81(5) . ?
O37W H372 0.80(4) . ?
O38W H381 0.8447 . ?
O38W H382 0.8444 . ?
O39W Na11 2.560(3) 2_676 ?
O39W H391 0.88(6) . ?
O39W H392 0.7657 . ?
O40W H401 0.78(4) . ?
O40W H402 0.73(4) . ?
O41W H411 0.72(4) . ?
O41W H412 0.72(5) . ?
O42W H421 0.82(4) . ?
O42W H422 0.87(4) . ?
O43W H431 0.83(4) . ?
O43W H432 0.71(5) . ?
O44W H441 0.80(5) . ?
O44W H442 0.74(5) . ?
O45W H451 0.73(5) . ?
O45W H452 1.0518 . ?
O46W H461 0.8472 . ?
O47W H471 0.78(4) . ?
O47W H472 0.75(4) . ?
O48W H481 0.85(4) . ?
O48W H482 0.86(4) . ?
O49W H491 0.86(4) . ?
O49W H492 0.73(5) . ?
O50W H501 0.81(4) . ?
O50W H502 0.84(5) . ?
O51W H511 0.84(4) . ?
O51W H512 0.71(4) . ?
O52W H521 0.78(6) . ?
O52W H522 0.80(6) . ?
O53W H531 0.74(4) . ?
O53W H532 0.85(4) . ?
O54W H541 0.87(5) . ?
O54W H542 0.68(4) . ?
O55W H551 0.88(6) . ?
O55W H552 0.75(5) . ?
O56W H561 0.90(6) . ?
O56W H562 0.92(6) . ?
O57W H571 0.87(4) . ?
O57W H572 0.81(5) . ?
O58W O58' 1.247(14) . ?
O58W H581 0.99(6) . ?
O58W H582 0.68(5) . ?
O58' H581 1.28(6) . ?
O59W H591 0.95(5) . ?
O59W H592 0.90(5) . ?
O60W H601 0.76(6) . ?
O60W H602 0.72(4) . ?
O61W H611 0.80(4) . ?
O61W H612 0.74(5) . ?

loop_
_geom_hbond_atom_site_label_D
_geom_hbond_atom_site_label_H
_geom_hbond_atom_site_label_A
_geom_hbond_distance_DH
_geom_hbond_distance_HA
_geom_hbond_distance_DA
_geom_hbond_angle_DHA
_geom_hbond_site_symmetry_A
C4 H4 O36W 0.94(3) 2.61(3) 3.479(3) 154(2) 2_665
O1W H1W1 O63 0.77(4) 1.96(5) 2.729(3) 177(4) 1_655
O2W H2W1 O32 0.82(5) 1.91(5) 2.722(3) 174(4) 1_455
O2W H2W2 O63 0.82(6) 2.49(6) 2.960(3) 117(5) .
O2W H2W2 O10W 0.82(6) 2.19(6) 3.006(3) 170(6) .
O3W H3W2 O42 0.87(5) 2.02(5) 2.865(3) 164(4) .
O3W H3W1 O32 0.88(5) 2.26(5) 3.136(3) 177(4) 1_455
O4W H4W2 O34W 0.79(4) 2.06(4) 2.858(3) 177(4) .
O5W H5W1 O40W 0.87(5) 2.00(5) 2.833(3) 160(4) 1_545
O5W H5W2 O57W 0.75(4) 1.98(4) 2.724(3) 173(4) 2_566
O6W H6W1 O33 0.76(4) 2.36(4) 3.088(4) 160(4) 2_655
O6W H6W1 O34 0.76(4) 2.64(4) 3.258(4) 140(3) 2_655
O6W H6W2 O49W 0.73(4) 2.14(4) 2.861(3) 171(4) .
O7W H7W1 O42 0.73(4) 2.20(5) 2.929(3) 173(5) 2
O8W H8W2 O73 0.83(4) 1.95(4) 2.782(3) 175(4) 2_566
O9W H9W1 O58W 0.93(6) 1.85(6) 2.774(3) 169(5) 2_666
O9W H9W1 O58' 0.93(6) 1.93(6) 2.735(13) 144(5) 2_666
O9W H9W2 O59W 1.03(3) 1.73(3) 2.737(3) 163(3) 2_666
O10W H101 O12 0.80(5) 1.92(5) 2.711(3) 171(5) 1_455
O10W H102 O63 0.83(5) 1.94(5) 2.747(3) 162(4) .
O11W H111 O13 0.81(5) 1.96(5) 2.757(3) 170(4) 1_455
O11W H112 O60W 0.67(5) 2.47(5) 3.095(4) 157(6) 2_666
O12W H122 O34 0.82(4) 2.22(4) 3.039(4) 176(3) 1_455
O13W H132 O60W 0.83(5) 2.16(5) 2.970(3) 163(4) 2_666
O14W H141 O33 0.78(4) 1.98(4) 2.760(3) 175(3) 2_665
O14W H142 O5W 0.80(4) 2.15(5) 2.941(3) 171(4) 1_565
O15W H152 O50W 0.80(5) 2.10(5) 2.859(3) 160(4) 1_455
O16W H161 O32 0.83(5) 1.96(5) 2.778(3) 168(4) 2_665
O16W H162 O42 0.74(4) 2.08(4) 2.813(3) 169(4) 2_565
O17W H172 O94 0.87(4) 1.84(4) 2.708(2) 174(3) 1_655
O18W H181 O24 0.82(5) 1.91(5) 2.726(3) 172(4) 1_455
O18W H182 O42W 0.85(5) 2.10(5) 2.924(3) 163(4) 1_445
O19W H191 O44 0.86(6) 2.19(6) 2.981(3) 154(5) 2_665
O20W H201 O93 0.81(4) 1.89(4) 2.700(3) 178(4) 2_576
O21W H212 O64 0.95(5) 2.03(5) 2.972(4) 168(4) 2_565
O22W H221 O53 1.03(5) 1.62(5) 2.650(4) 176(5) 1_455
O23W H231 O82 0.80(4) 2.27(4) 3.060(3) 170(4) 2_676
O23W H232 O92 0.84(4) 1.87(4) 2.713(2) 175(4) 2_576
O24W H241 O23 0.80(6) 2.12(6) 2.901(3) 166(5) 1_565
O25W H251 O82 0.75(5) 2.41(5) 3.140(3) 165(5) .
O25W H252 O92 0.86(5) 1.92(5) 2.776(3) 174(4) 1_655
O26W H261 O37W 0.87(5) 2.10(5) 2.937(3) 164(4) 2_565
O26W H262 O43W 0.84(4) 1.89(4) 2.725(3) 174(4) .
O27W H271 O43 0.79(4) 1.95(5) 2.732(3) 169(4) 2_665
O27W H272 O54 0.85(5) 2.17(5) 2.987(4) 163(4) 2_665
O28W H281 O64 0.72(4) 2.06(4) 2.776(3) 173(4) .
O29W H291 O82 0.97(5) 1.82(5) 2.781(3) 170(4) 2_676
O30W H301 O83 0.74(4) 1.95(4) 2.691(3) 177(4) 2_576
O31W H311 O43 0.79(4) 1.95(4) 2.731(3) 170(4) 2_565
O31W H312 O41W 0.83(4) 1.95(4) 2.770(3) 169(3) 1_455
O32W H321 O14 0.83(5) 2.02(5) 2.836(4) 167(5) 2_666
O32W H322 O58W 0.62(4) 2.18(4) 2.783(5) 169(5) .
O32W H322 O58' 0.62(4) 2.45(4) 2.946(14) 139(5) .
O34W H341 O73 0.79(4) 1.96(4) 2.748(3) 172(4) 2_566
O34W H342 O84 0.76(4) 2.06(4) 2.806(3) 171(4) 2_566
O35W H351 O13 0.78(4) 1.97(5) 2.734(3) 167(4) 1_455
O35W H352 O23 0.85 2.51 3.349(3) 174.9 1_455
O35W H352 O58' 0.85 2.66 3.122(13) 116.1 2_566
O36W H361 O54 0.81(5) 1.99(5) 2.795(4) 173(4) 2_665
O36W H362 O33 0.73(7) 2.41(7) 3.036(5) 145(7) 2_665
O37W H372 O54 0.80(4) 1.96(4) 2.747(3) 167(4) 1_455
O38W H381 O52' 0.84 2.60 3.036(7) 113.5 2_665
O38W H381 O54 0.84 2.19 3.024(4) 170.4 2_665
O38W H382 O53 0.84 2.51 3.281(4) 152.9 1_455
O40W H401 O24 0.78(4) 2.05(4) 2.833(3) 175(3) 1_565
O40W H402 O48W 0.73(4) 2.07(4) 2.793(3) 174(4) 2_665
O41W H411 O83 0.72(4) 2.08(4) 2.800(3) 173(4) 2_676
O41W H412 O54W 0.72(5) 2.07(5) 2.791(3) 175(5) .
O42W H421 O84 0.82(4) 1.89(5) 2.704(3) 170(4) 2_676
O42W H422 O61W 0.87(4) 1.81(4) 2.675(3) 169(3) .
O43W H431 O93 0.83(4) 1.90(4) 2.718(3) 169(4) 2_576
O43W H432 O52W 0.71(5) 2.07(5) 2.771(3) 170(5) 1_455
O44W H441 O64 0.80(5) 2.26(5) 3.003(3) 155(4) .
O44W H442 O55W 0.74(5) 2.06(5) 2.793(3) 172(5) .
O45W H451 O94 0.73(5) 2.15(5) 2.769(3) 143(5) 2_576
O46W H461 O12 0.85 1.92 2.767(3) 179.3 1_455
O47W H471 O24 0.78(4) 1.94(4) 2.721(2) 176(4) 2_655
O47W H472 O34 0.75(4) 1.99(4) 2.727(3) 168(3) 2_655
O48W H481 O33 0.85(4) 1.89(4) 2.727(3) 172(3) .
O48W H482 O44 0.86(4) 1.89(4) 2.732(2) 166(4) .
O49W H491 O22 0.86(4) 2.00(4) 2.846(3) 169(3) .
O49W H492 O42 0.73(5) 2.64(4) 3.231(3) 139(4) .
O49W H492 O44 0.73(5) 2.50(5) 3.206(3) 160(4) .
O50W H501 O83 0.81(4) 1.95(4) 2.752(3) 171(4) 2_676
O50W H502 O93 0.84(5) 1.98(5) 2.799(3) 168(4) 2_676
O51W H511 O74 0.84(4) 1.91(4) 2.742(3) 175(4) 1_655
O51W H512 O94 0.71(4) 1.99(4) 2.689(3) 170(4) 2_676
O52W H521 O12 0.78(6) 2.66(6) 3.394(3) 158(6) .
O52W H522 O52 0.80(6) 2.10(6) 2.854(5) 156(5) .
O52W H522 O53 0.80(6) 2.51(6) 3.185(4) 143(5) .
O53W H531 O14 0.74(4) 1.96(4) 2.694(3) 174(4) .
O53W H532 O62 0.85(4) 1.91(4) 2.747(3) 169(4) .
O54W H541 O53 0.87(5) 1.90(5) 2.765(3) 173(4) .
O54W H542 O64 0.68(4) 2.08(4) 2.758(3) 178(5) .
O55W H551 O74 0.88(6) 2.34(6) 3.176(3) 159(5) 1_655
O55W H552 O82 0.75(5) 2.43(5) 3.169(3) 169(5) 2_676
O56W H561 O35W 0.90(6) 1.99(6) 2.877(4) 169(5) 2_566
O57W H571 O73 0.87(4) 1.88(4) 2.741(3) 168(4) .
O57W H572 O30W 0.81(5) 1.95(5) 2.747(3) 168(4) 2_576
O58W H581 O21 0.99(6) 2.66(6) 3.258(3) 119(4) 2_666
O58W H581 O23 0.99(6) 1.80(7) 2.788(3) 175(5) 2_666
O58' H581 O21 1.28(6) 2.66(6) 3.844(13) 152(4) 2_666
O58W H582 O62 0.68(5) 2.21(5) 2.854(4) 159(4) 2_666
O59W H591 O74 0.95(5) 1.74(5) 2.685(3) 176(4) 1_655
O59W H592 O53W 0.90(5) 1.84(5) 2.737(3) 177(5) .
O60W H601 O14 0.76(6) 1.91(6) 2.673(3) 171(5) .
O60W H602 O51W 0.72(4) 2.35(4) 2.766(3) 118(4) .
O61W H611 O44 0.80(4) 1.86(4) 2.663(3) 178(4) 2_665
O61W H612 O47W 0.74(5) 2.01(5) 2.746(3) 172(6) 2_665

loop_
_geom_torsion_atom_site_label_1
_geom_torsion_atom_site_label_2
_geom_torsion_atom_site_label_3
_geom_torsion_atom_site_label_4
_geom_torsion
_geom_torsion_site_symmetry_1
_geom_torsion_site_symmetry_2
_geom_torsion_site_symmetry_3
_geom_torsion_site_symmetry_4
_geom_torsion_publ_flag
O12 P1 O11 C1 178.36(17) . . . . ?
O13 P1 O11 C1 58.61(18) . . . . ?
O14 P1 O11 C1 -60.93(19) . . . . ?
Na1 P1 O11 C1 164.38(19) . . . . ?
O12 P1 O11 Na1 13.98(11) . . . . ?
O13 P1 O11 Na1 -105.78(9) . . . . ?
O14 P1 O11 Na1 134.69(11) . . . . ?
O13 P1 O12 Na1 101.96(10) . . . . ?
O14 P1 O12 Na1 -128.91(10) . . . . ?
O11 P1 O12 Na1 -13.65(10) . . . . ?
O22 P2 O21 C2 -137.45(17) . . . . ?
O24 P2 O21 C2 -16.31(19) . . . . ?
O23 P2 O21 C2 104.01(18) . . . . ?
Na2 P2 O21 C2 -150.90(19) . . . . ?
O22 P2 O21 Na2 13.45(9) . . . . ?
O24 P2 O21 Na2 134.59(8) . . . . ?
O23 P2 O21 Na2 -105.09(9) . . . . ?
O24 P2 O22 Na3 120.88(14) . . . . ?
O23 P2 O22 Na3 -8.38(18) . . . . ?
O21 P2 O22 Na3 -121.32(13) . . . . ?
Na2 P2 O22 Na3 -107.10(16) . . . . ?
O24 P2 O22 Na2 -132.02(9) . . . . ?
O23 P2 O22 Na2 98.72(10) . . . . ?
O21 P2 O22 Na2 -14.22(10) . . . . ?
O33 P3 O31 C3 58.2(2) . . . . ?
O34 P3 O31 C3 -63.0(2) . . . . ?
O32 P3 O31 C3 178.39(17) . . . . ?
Na1 P3 O31 C3 173.6(2) . . . . ?
O33 P3 O31 Na1 -115.36(12) . . . . ?
O34 P3 O31 Na1 123.36(11) . . . . ?
O32 P3 O31 Na1 4.78(10) . . . . ?
O33 P3 O32 Na1 111.69(15) . . . . ?
O34 P3 O32 Na1 -118.38(14) . . . . ?
O31 P3 O32 Na1 -4.55(10) . . . . ?
O43 P4 O41 C4 -59.56(18) . . . . ?
O44 P4 O41 C4 62.07(18) . . . . ?
O42 P4 O41 C4 -178.70(16) . . . . ?
Na2 P4 O41 C4 -159.31(19) . . . . ?
O43 P4 O41 Na2 99.75(9) . . . . ?
O44 P4 O41 Na2 -138.62(10) . . . . ?
O42 P4 O41 Na2 -19.39(9) . . . . ?
O43 P4 O42 Na2 -97.02(9) . . . . ?
O44 P4 O42 Na2 132.39(9) . . . . ?
O41 P4 O42 Na2 18.45(9) . . . . ?
O53 P5 O51 C5 41.4(2) . . . . ?
O54 P5 O51 C5 -80.1(2) . . . . ?
O52 P5 O51 C5 150.0(2) . . . . ?
O52' P5 O51 C5 179.8(3) . . . . ?
Na1 P5 O51 C5 164.9(2) . . . . ?
O53 P5 O51 Na1 -123.46(15) . . . . ?
O54 P5 O51 Na1 115.07(12) . . . . ?
O52 P5 O51 Na1 -14.90(17) . . . . ?
O52' P5 O51 Na1 14.9(2) . . . . ?
O53 P5 O52 O52' -163.5(5) . . . . ?
O54 P5 O52 O52' -35.7(5) . . . . ?
O51 P5 O52 O52' 83.8(5) . . . . ?
Na1 P5 O52 O52' 69.3(5) . . . . ?
O53 P5 O52 Na1 127.27(14) . . . . ?
O54 P5 O52 Na1 -104.95(15) . . . . ?
O52' P5 O52 Na1 -69.3(5) . . . . ?
O51 P5 O52 Na1 14.50(16) . . . . ?
Na1 O52 O52' P5 103.89(16) . . . . ?
P5 O52 O52' Na1 -103.89(16) . . . . ?
O53 P5 O52' O52 21.8(6) . . . . ?
O54 P5 O52' O52 150.4(5) . . . . ?
O51 P5 O52' O52 -100.9(5) . . . . ?
Na1 P5 O52' O52 -85.4(5) . . . . ?
O53 P5 O52' Na1 107.1(3) . . . . ?
O54 P5 O52' Na1 -124.2(2) . . . . ?
O52 P5 O52' Na1 85.4(5) . . . . ?
O51 P5 O52' Na1 -15.5(2) . . . . ?
O64 P6 O61 C6 65.98(19) . . . . ?
O63 P6 O61 C6 -173.64(16) . . . . ?
O62 P6 O61 C6 -55.99(19) . . . . ?
Na2 P6 O61 C6 -162.7(2) . . . . ?
O64 P6 O61 Na2 -131.31(11) . . . . ?
O63 P6 O61 Na2 -10.93(10) . . . . ?
O62 P6 O61 Na2 106.72(11) . . . . ?
O64 P6 O63 Na2 125.66(12) . . . . ?
O62 P6 O63 Na2 -102.39(12) . . . . ?
O61 P6 O63 Na2 10.04(9) . . . . ?
P1 O11 C1 C2 -99.76(18) . . . . ?
Na1 O11 C1 C2 58.4(2) . . . . ?
P1 O11 C1 C6 137.13(15) . . . . ?
Na1 O11 C1 C6 -64.7(2) . . . . ?
P2 O21 C2 C3 84.7(2) . . . . ?
Na2 O21 C2 C3 -56.0(2) . . . . ?
P2 O21 C2 C1 -152.82(15) . . . . ?
Na2 O21 C2 C1 66.5(2) . . . . ?
O11 C1 C2 O21 168.76(16) . . . . ?
C6 C1 C2 O21 -73.1(2) . . . . ?
O11 C1 C2 C3 -69.8(2) . . . . ?
C6 C1 C2 C3 48.3(2) . . . . ?
P3 O31 C3 C2 125.59(17) . . . . ?
Na1 O31 C3 C2 -63.1(2) . . . . ?
P3 O31 C3 C4 -111.35(18) . . . . ?
Na1 O31 C3 C4 59.9(2) . . . . ?
O21 C2 C3 O31 -170.52(16) . . . . ?
C1 C2 C3 O31 71.2(2) . . . . ?
O21 C2 C3 C4 69.6(2) . . . . ?
C1 C2 C3 C4 -48.7(2) . . . . ?
P4 O41 C4 C5 94.72(18) . . . . ?
Na2 O41 C4 C5 -55.9(2) . . . . ?
P4 O41 C4 C3 -142.45(14) . . . . ?
Na2 O41 C4 C3 66.9(2) . . . . ?
O31 C3 C4 O41 170.40(16) . . . . ?
C2 C3 C4 O41 -70.7(2) . . . . ?
O31 C3 C4 C5 -69.1(2) . . . . ?
C2 C3 C4 C5 49.8(2) . . . . ?
P5 O51 C5 C6 -101.74(19) . . . . ?
Na1 O51 C5 C6 57.4(2) . . . . ?
P5 O51 C5 C4 135.66(16) . . . . ?
Na1 O51 C5 C4 -65.2(2) . . . . ?
O41 C4 C5 O51 -170.62(16) . . . . ?
C3 C4 C5 O51 71.0(2) . . . . ?
O41 C4 C5 C6 68.9(2) . . . . ?
C3 C4 C5 C6 -49.5(2) . . . . ?
P6 O61 C6 C5 -139.15(15) . . . . ?
Na2 O61 C6 C5 64.0(2) . . . . ?
P6 O61 C6 C1 97.65(18) . . . . ?
Na2 O61 C6 C1 -59.2(2) . . . . ?
O51 C5 C6 O61 168.98(16) . . . . ?
C4 C5 C6 O61 -72.1(2) . . . . ?
O51 C5 C6 C1 -70.0(2) . . . . ?
C4 C5 C6 C1 49.0(2) . . . . ?
O11 C1 C6 O61 -169.63(16) . . . . ?
C2 C1 C6 O61 70.3(2) . . . . ?
O11 C1 C6 C5 71.3(2) . . . . ?
C2 C1 C6 C5 -48.8(2) . . . . ?
O72 P7 O71 C7 176.02(17) . . . . ?
O74 P7 O71 C7 -64.00(19) . . . . ?
O73 P7 O71 C7 56.53(19) . . . . ?
Na15 P7 O71 C7 176.8(2) . . . . ?
O72 P7 O71 Na15 -0.82(11) . . . . ?
O74 P7 O71 Na15 119.16(10) . . . . ?
O73 P7 O71 Na15 -120.31(10) . . . . ?
O74 P7 O72 Na15 -113.86(10) . . . . ?
O73 P7 O72 Na15 117.16(10) . . . . ?
O71 P7 O72 Na15 0.83(11) . . . . ?
O82 P8 O81 C8 -170.60(18) . . . . ?
O83 P8 O81 C8 -50.70(19) . . . . ?
O84 P8 O81 C8 69.83(19) . . . . ?
Na15 P8 O81 C8 177.8(2) 2_576 . . . ?
O82 P8 O81 Na15 11.64(12) . . . 2_576 ?
O83 P8 O81 Na15 131.55(10) . . . 2_576 ?
O84 P8 O81 Na15 -107.92(11) . . . 2_576 ?
O83 P8 O82 Na15 -126.40(9) . . . 2_576 ?
O84 P8 O82 Na15 104.74(11) . . . 2_576 ?
O81 P8 O82 Na15 -10.71(11) . . . 2_576 ?
O92 P9 O91 C9 166.53(17) . . . . ?
O94 P9 O91 C9 46.51(19) . . . . ?
O93 P9 O91 C9 -73.36(19) . . . . ?
Na15 P9 O91 C9 163.1(2) . . . . ?
O92 P9 O91 Na15 3.39(9) . . . . ?
O94 P9 O91 Na15 -116.63(8) . . . . ?
O93 P9 O91 Na15 123.49(9) . . . . ?
O94 P9 O92 Na15 112.02(9) . . . . ?
O93 P9 O92 Na15 -118.95(9) . . . . ?
O91 P9 O92 Na15 -3.52(10) . . . . ?
P7 O71 C7 C8 -112.80(17) . . . . ?
Na15 O71 C7 C8 62.7(2) . . . . ?
P7 O71 C7 C9 124.70(16) . . . 2_576 ?
Na15 O71 C7 C9 -59.8(2) . . . 2_576 ?
P8 O81 C8 C7 -117.21(17) . . . . ?
Na15 O81 C8 C7 59.8(2) 2_576 . . . ?
P8 O81 C8 C9 119.92(17) . . . . ?
Na15 O81 C8 C9 -63.1(2) 2_576 . . . ?
O71 C7 C8 O81 171.18(15) . . . . ?
C9 C7 C8 O81 -70.8(2) 2_576 . . . ?
O71 C7 C8 C9 -68.4(2) . . . . ?
C9 C7 C8 C9 49.7(3) 2_576 . . . ?
P9 O91 C9 C7 -100.59(19) . . . 2_576 ?
Na15 O91 C9 C7 55.8(2) . . . 2_576 ?
P9 O91 C9 C8 136.81(16) . . . . ?
Na15 O91 C9 C8 -66.8(2) . . . . ?
O81 C8 C9 O91 -168.48(16) . . . . ?
C7 C8 C9 O91 70.9(2) . . . . ?
O81 C8 C9 C7 71.4(2) . . . 2_576 ?
C7 C8 C9 C7 -49.3(3) . . . 2_576 ?
O33W Na19 Na20 O56W 72.91(19) . . . . ?
O39W Na19 Na20 O56W -70.2(2) . . . . ?
O59W Na19 Na20 O56W 162.0(4) . . . . ?
O44W Na19 Na20 O56W 166.9(2) . . . . ?
O45W Na19 Na20 O56W -108.2(3) . . . . ?
Na7 Na19 Na20 O56W 44.31(13) . . . . ?
Na14 Na19 Na20 O56W -176.0(4) . . . . ?
O33W Na19 Na20 O45W -178.9(2) . . . . ?
O39W Na19 Na20 O45W 38.0(3) . . . . ?
O59W Na19 Na20 O45W -89.8(6) . . . . ?
O44W Na19 Na20 O45W -84.9(2) . . . . ?
O56W Na19 Na20 O45W 108.2(3) . . . . ?
Na7 Na19 Na20 O45W 152.5(3) . . . . ?
Na14 Na19 Na20 O45W -67.8(3) . . . . ?
O33W Na19 Na20 O44W -93.99(13) . . . . ?
O39W Na19 Na20 O44W 122.92(14) . . . . ?
O59W Na19 Na20 O44W -4.9(6) . . . . ?
O56W Na19 Na20 O44W -166.9(2) . . . . ?
O45W Na19 Na20 O44W 84.9(2) . . . . ?
Na7 Na19 Na20 O44W -122.59(11) . . . . ?
Na14 Na19 Na20 O44W 17.1(2) . . . . ?
O39W Na19 Na20 O33W -143.09(19) . . . . ?
O59W Na19 Na20 O33W 89.1(5) . . . . ?
O44W Na19 Na20 O33W 93.99(13) . . . . ?
O56W Na19 Na20 O33W -72.91(19) . . . . ?
O45W Na19 Na20 O33W 178.9(2) . . . . ?
Na7 Na19 Na20 O33W -28.60(12) . . . . ?
Na14 Na19 Na20 O33W 111.1(2) . . . . ?
O33W Na19 Na20 O46W -37.6(4) . . . . ?
O39W Na19 Na20 O46W 179.3(3) . . . . ?
O59W Na19 Na20 O46W 51.5(8) . . . . ?
O44W Na19 Na20 O46W 56.4(3) . . . . ?
O56W Na19 Na20 O46W -110.5(4) . . . . ?
O45W Na19 Na20 O46W 141.3(5) . . . . ?
Na7 Na19 Na20 O46W -66.2(3) . . . . ?
Na14 Na19 Na20 O46W 73.5(4) . . . . ?
O33W Na19 Na20 O39W 143.09(19) . . . . ?
O59W Na19 Na20 O39W -127.8(6) . . . . ?
O44W Na19 Na20 O39W -122.92(14) . . . . ?
O56W Na19 Na20 O39W 70.2(2) . . . . ?
O45W Na19 Na20 O39W -38.0(3) . . . . ?
Na7 Na19 Na20 O39W 114.49(12) . . . . ?
Na14 Na19 Na20 O39W -105.8(2) . . . . ?
O33W Na19 Na20 Na14 -111.1(2) . . . . ?
O39W Na19 Na20 Na14 105.8(2) . . . . ?
O59W Na19 Na20 Na14 -22.0(7) . . . . ?
O44W Na19 Na20 Na14 -17.1(2) . . . . ?
O56W Na19 Na20 Na14 176.0(4) . . . . ?
O45W Na19 Na20 Na14 67.8(3) . . . . ?
Na7 Na19 Na20 Na14 -139.7(3) . . . . ?
O33W Na19 Na20 Na7 28.60(12) . . . . ?
O39W Na19 Na20 Na7 -114.49(12) . . . . ?
O59W Na19 Na20 Na7 117.7(5) . . . . ?
O44W Na19 Na20 Na7 122.59(11) . . . . ?
O56W Na19 Na20 Na7 -44.31(13) . . . . ?
O45W Na19 Na20 Na7 -152.5(3) . . . . ?
Na14 Na19 Na20 Na7 139.7(3) . . . . ?
